data_7221921
loop_
_publ_author_name
'Tian, Li'
'Li, Xin'
'Li, Ting'
'Liu, Zhong Yi'
'Wang, Xiuguang'

_publ_section_title
;
 A family of rare earth complexes with chelating furan biradicals:
 syntheses, structures and magnetic properties
;
_journal_name_full 'RSC Adv.'
_journal_paper_doi 10.1039/C5RA13386F
_journal_year 2015
_chemical_formula_sum 'C66 H58 F36 La2 N8 O22'
_chemical_formula_weight 2277.02
_chemical_name_systematic
; 
 ? 
;
_space_group_IT_number 2
_symmetry_space_group_name_Hall '-P 1'
_symmetry_space_group_name_H-M 'P -1'
_atom_sites_solution_hydrogens geom
_atom_sites_solution_primary direct
_atom_sites_solution_secondary difmap
_audit_creation_method SHELXL-97
_audit_update_record
;
2015-07-02 deposited with the CCDC.
2015-08-27 downloaded from the CCDC.
;
_cell_angle_alpha 108.753(3)
_cell_angle_beta 92.788(3)
_cell_angle_gamma 113.849(3)
_cell_formula_units_Z 2
_cell_length_a 13.895(3)
_cell_length_b 17.084(3)
_cell_length_c 21.297(4)
_cell_measurement_temperature 173(2)
_cell_volume 4284.3(14)
_computing_structure_refinement 'SHELXL-97 (Sheldrick, 1997)'
_computing_structure_solution 'SHELXS-97 (Sheldrick, 1990)'
_diffrn_ambient_temperature 173(2)
_diffrn_measured_fraction_theta_full 0.997
_diffrn_measured_fraction_theta_max 0.997
_diffrn_radiation_monochromator graphite
_diffrn_radiation_source 'fine-focus sealed tube'
_diffrn_radiation_type MoK\a
_diffrn_radiation_wavelength 0.71073
_diffrn_reflns_av_R_equivalents 0.0285
_diffrn_reflns_av_sigmaI/netI 0.0464
_diffrn_reflns_limit_h_max 11
_diffrn_reflns_limit_h_min -16
_diffrn_reflns_limit_k_max 20
_diffrn_reflns_limit_k_min -16
_diffrn_reflns_limit_l_max 25
_diffrn_reflns_limit_l_min -24
_diffrn_reflns_number 24662
_diffrn_reflns_theta_full 25.01
_diffrn_reflns_theta_max 25.01
_diffrn_reflns_theta_min 1.40
_exptl_absorpt_coefficient_mu 1.135
_exptl_absorpt_correction_T_max 0.8482
_exptl_absorpt_correction_T_min 0.8217
_exptl_crystal_density_diffrn 1.765
_exptl_crystal_density_method 'not measured'
_exptl_crystal_F_000 2248
_exptl_crystal_size_max 0.18
_exptl_crystal_size_mid 0.17
_exptl_crystal_size_min 0.15
_refine_diff_density_max 1.562
_refine_diff_density_min -1.406
_refine_diff_density_rms 0.106
_refine_ls_extinction_method none
_refine_ls_goodness_of_fit_ref 1.031
_refine_ls_hydrogen_treatment mixed
_refine_ls_matrix_type full
_refine_ls_number_parameters 1302
_refine_ls_number_reflns 15072
_refine_ls_number_restraints 80
_refine_ls_restrained_S_all 1.035
_refine_ls_R_factor_all 0.0451
_refine_ls_R_factor_gt 0.0379
_refine_ls_shift/su_max 0.002
_refine_ls_shift/su_mean 0.000
_refine_ls_structure_factor_coef Fsqd
_refine_ls_weighting_details 'calc w=1/[\s^2^(Fo^2^)+(0.0586P)^2^+4.0758P] where P=(Fo^2^+2Fc^2^)/3'
_refine_ls_weighting_scheme calc
_refine_ls_wR_factor_gt 0.0959
_refine_ls_wR_factor_ref 0.1026
_reflns_number_gt 13025
_reflns_number_total 15072
_reflns_threshold_expression >2sigma(I)
_cod_data_source_file c5ra13386f2.cif
_cod_data_source_block n150306c
_cod_original_cell_volume 4284.3(13)
_cod_database_code 7221921
_audit_block_doi 10.5517/cc1jbjm0

loop_
_symmetry_equiv_pos_as_xyz
'x, y, z'
'-x, -y, -z'

loop_
_atom_site_label
_atom_site_type_symbol
_atom_site_fract_x
_atom_site_fract_y
_atom_site_fract_z
_atom_site_U_iso_or_equiv
_atom_site_adp_type
_atom_site_occupancy
_atom_site_symmetry_multiplicity
_atom_site_calc_flag
_atom_site_refinement_flags
_atom_site_disorder_assembly
_atom_site_disorder_group
La1 La 0.934134(14) 0.317537(12) 0.166756(9) 0.01294(7) Uani 1 1 d . . .
La2 La 0.610477(15) 0.765619(13) 0.313821(9) 0.01467(7) Uani 1 1 d . . .
O1 O 0.8142(7) 0.176(8) 0.0723(9) 0.021(4) Uani 0.6510(19) 1 d PD A 1
O2 O 0.9894(11) 0.3151(8) 0.0548(4) 0.021(2) Uani 0.6510(19) 1 d PD A 1
O3 O 0.8348(12) 0.373(7) 0.1086(9) 0.0203(16) Uani 0.6510(19) 1 d PD A 1
O4 O 0.7480(7) 0.2749(8) 0.1862(8) 0.0172(16) Uani 0.6510(19) 1 d PD A 1
F1 F 0.6064(3) 0.0616(3) 0.0122(2) 0.0748(15) Uani 0.6510(19) 1 d PD A 1
F2 F 0.7056(5) -0.0080(6) -0.0204(5) 0.0562(18) Uani 0.6510(19) 1 d PD A 1
F3 F 0.6479(4) 0.0429(3) -0.0856(2) 0.0627(12) Uani 0.6510(19) 1 d PD A 1
F4 F 1.0703(5) 0.2809(6) -0.0706(3) 0.109(3) Uani 0.6510(19) 1 d PD A 1
F5 F 0.9321(4) 0.2841(3) -0.1142(2) 0.0517(14) Uani 0.6510(19) 1 d PD A 1
F6 F 1.0455(5) 0.4006(4) -0.0322(3) 0.106(3) Uani 0.6510(19) 1 d PD A 1
F7 F 0.7943(4) 0.3792(4) -0.0136(2) 0.0581(12) Uani 0.6510(19) 1 d PD A 1
F8 F 0.6280(5) 0.3128(6) -0.0203(4) 0.067(2) Uani 0.6510(19) 1 d PD A 1
F9 F 0.7185(8) 0.4542(5) 0.0455(6) 0.0448(19) Uani 0.6510(19) 1 d PD A 1
F10 F 0.4707(4) 0.1839(3) 0.1330(3) 0.0503(12) Uani 0.6510(19) 1 d PD A 1
F11 F 0.5546(4) 0.1265(2) 0.1745(2) 0.0521(11) Uani 0.6510(19) 1 d PD A 1
F12 F 0.5660(4) 0.2572(4) 0.2355(2) 0.0461(11) Uani 0.6510(19) 1 d PD A 1
C1 C 0.6835(5) 0.0602(5) -0.0214(3) 0.0371(11) Uani 0.6510(19) 1 d PD A 1
C2 C 0.7859(4) 0.1516(4) 0.0108(3) 0.0266(11) Uani 0.6510(19) 1 d PD A 1
C3 C 0.8404(4) 0.1949(4) -0.0302(3) 0.0291(12) Uani 0.6510(19) 1 d PD A 1
H3 H 0.8103 0.1700 -0.0772 0.035 Uiso 0.6510(19) 1 calc PR A 1
C4 C 0.9390(4) 0.2744(4) -0.0043(3) 0.0249(14) Uani 0.6510(19) 1 d PD A 1
C5 C 0.9961(5) 0.3106(5) -0.0565(3) 0.044(2) Uani 0.6510(19) 1 d PD A 1
C6 C 0.7203(6) 0.3722(6) 0.0230(4) 0.0284(11) Uani 0.6510(19) 1 d PD A 1
C7 C 0.7403(4) 0.3414(4) 0.0805(3) 0.0214(10) Uani 0.6510(19) 1 d PD A 1
C8 C 0.6508(4) 0.2831(4) 0.0968(2) 0.0215(10) Uani 0.6510(19) 1 d PD A 1
H8 H 0.5812 0.2597 0.0703 0.026 Uiso 0.6510(19) 1 calc PR A 1
C9 C 0.6632(4) 0.2589(4) 0.1520(3) 0.0215(12) Uani 0.6510(19) 1 d PD A 1
C10 C 0.5606(5) 0.2050(4) 0.1731(3) 0.0218(14) Uani 0.6510(19) 1 d PD A 1
O1' O 0.8118(13) 0.172(14) 0.0743(17) 0.021(4) Uani 0.3490(19) 1 d PD A 2
O2' O 0.7452(15) 0.2634(16) 0.1857(15) 0.021(2) Uani 0.3490(19) 1 d PD A 2
O3' O 0.841(2) 0.376(13) 0.1055(17) 0.0203(16) Uani 0.3490(19) 1 d PD A 2
O4' O 0.999(2) 0.3303(17) 0.0598(9) 0.0172(16) Uani 0.3490(19) 1 d PD A 2
F1' F 0.5908(6) 0.0508(6) -0.0567(5) 0.0748(15) Uani 0.3490(19) 1 d PD A 2
F2' F 0.6694(12) -0.0164(12) -0.0210(12) 0.0562(18) Uani 0.3490(19) 1 d PD A 2
F3' F 0.7552(6) 0.0872(6) -0.0607(4) 0.0627(12) Uani 0.3490(19) 1 d PD A 2
F4' F 0.5036(9) 0.1269(8) 0.1875(6) 0.109(3) Uani 0.3490(19) 1 d PD A 2
F5' F 0.4900(9) 0.2197(7) 0.1455(5) 0.0517(14) Uani 0.3490(19) 1 d PD A 2
F6' F 0.5845(13) 0.2706(9) 0.2446(5) 0.106(3) Uani 0.3490(19) 1 d PD A 2
F7' F 0.6349(7) 0.3359(7) 0.0637(4) 0.0581(12) Uani 0.3490(19) 1 d PD A 2
F8' F 0.6604(14) 0.3237(13) -0.0371(6) 0.067(2) Uani 0.3490(19) 1 d PD A 2
F9' F 0.7419(18) 0.4546(9) 0.0449(12) 0.0448(19) Uani 0.3490(19) 1 d PD A 2
F10' F 1.0253(6) 0.2188(5) -0.0554(4) 0.0503(12) Uani 0.3490(19) 1 d PD A 2
F11' F 0.9324(8) 0.2496(6) -0.1172(6) 0.0521(11) Uani 0.3490(19) 1 d PD A 2
F12' F 1.0864(6) 0.3558(5) -0.0530(4) 0.0461(11) Uani 0.3490(19) 1 d PD A 2
C1' C 0.6818(8) 0.0632(8) -0.0237(5) 0.0371(11) Uani 0.3490(19) 1 d PD A 2
C2' C 0.7155(7) 0.1351(7) 0.0486(5) 0.0266(11) Uani 0.3490(19) 1 d PD A 2
C3' C 0.6338(8) 0.1481(7) 0.0801(4) 0.0291(12) Uani 0.3490(19) 1 d PD A 2
H3' H 0.5614 0.1141 0.0557 0.035 Uiso 0.3490(19) 1 calc PR A 2
C4' C 0.6573(8) 0.2106(9) 0.1472(4) 0.0249(14) Uani 0.3490(19) 1 d PD A 2
C5' C 0.5615(9) 0.2080(9) 0.1816(5) 0.044(2) Uani 0.3490(19) 1 d PD A 2
C6' C 0.7063(9) 0.3644(10) 0.0277(6) 0.0284(11) Uani 0.3490(19) 1 d PD A 2
C7' C 0.8060(7) 0.3520(7) 0.0448(5) 0.0214(10) Uani 0.3490(19) 1 d PD A 2
C8' C 0.8515(7) 0.3198(7) -0.0084(5) 0.0215(10) Uani 0.3490(19) 1 d PD A 2
H8' H 0.8172 0.3015 -0.0538 0.026 Uiso 0.3490(19) 1 calc PR A 2
C9' C 0.9473(8) 0.3142(8) 0.0050(5) 0.0215(12) Uani 0.3490(19) 1 d PD A 2
C10' C 0.9958(7) 0.2831(6) -0.0567(5) 0.0218(14) Uani 0.3490(19) 1 d PD A 2
O5 O 0.89869(19) 0.20727(16) 0.22366(12) 0.0201(5) Uani 1 1 d . A .
O6 O 0.93512(18) 0.39069(16) 0.29218(11) 0.0171(5) Uani 1 1 d . A .
O7 O 1.06430(18) 0.24991(16) 0.14282(11) 0.0168(5) Uani 1 1 d . A .
O8 O 1.07240(19) 0.47769(16) 0.20636(11) 0.0188(5) Uani 1 1 d . A .
O9 O 1.1648(2) 0.16920(18) 0.31248(12) 0.0268(6) Uani 1 1 d . A .
O10 O 1.2559(2) 0.64548(17) 0.42812(12) 0.0234(6) Uani 1 1 d . A .
O11 O 0.44610(19) 0.64048(15) 0.22875(12) 0.0181(5) Uani 1 1 d . . .
O12 O 0.50720(19) 0.78179(16) 0.40544(11) 0.0182(5) Uani 1 1 d . . .
O13 O 0.63868(19) 0.62307(16) 0.27221(12) 0.0185(5) Uani 1 1 d . . .
O14 O 0.69305(19) 0.74236(16) 0.40920(12) 0.0198(5) Uani 1 1 d . . .
O15 O 0.80526(19) 0.81644(16) 0.31487(13) 0.0227(6) Uani 1 1 d . . .
O16 O 0.71645(19) 0.93151(16) 0.38357(12) 0.0224(5) Uani 1 1 d . . .
O17 O 0.6432(2) 0.79645(17) 0.21047(13) 0.0254(6) Uani 1 1 d . . .
O18 O 0.50026(19) 0.84166(16) 0.28627(12) 0.0198(5) Uani 1 1 d . . .
O19 O 0.3349(2) 0.33281(16) 0.18983(12) 0.0226(5) Uani 1 1 d . . .
O20 O 0.4915(2) 0.62382(18) 0.54667(13) 0.0286(6) Uani 1 1 d . . .
O21 O 1.14044(18) 0.38548(15) 0.26889(11) 0.0148(5) Uani 1 1 d . A .
N1 N 1.0919(2) 0.20557(19) 0.17341(14) 0.0155(6) Uani 1 1 d . . .
N2 N 1.1370(2) 0.16534(19) 0.25383(14) 0.0188(6) Uani 1 1 d . . .
N3 N 1.1162(2) 0.54420(19) 0.26545(14) 0.0155(6) Uani 1 1 d . . .
N4 N 1.2032(2) 0.62494(19) 0.37016(14) 0.0182(6) Uani 1 1 d . . .
O22 O 0.44508(18) 0.59764(15) 0.34216(11) 0.0153(5) Uani 1 1 d . . .
N7 N 0.4120(2) 0.55217(19) 0.19788(14) 0.0152(6) Uani 1 1 d . . .
N8 N 0.3590(2) 0.40634(19) 0.17866(14) 0.0164(6) Uani 1 1 d . . .
N5 N 0.5076(2) 0.76300(19) 0.45971(14) 0.0163(6) Uani 1 1 d . . .
N6 N 0.5005(2) 0.6885(2) 0.52695(14) 0.0199(6) Uani 1 1 d . . .
F13 F 0.7265(2) 0.08250(17) 0.30647(14) 0.0516(8) Uani 1 1 d . . .
F14 F 0.7280(2) 0.04578(17) 0.20011(13) 0.0517(8) Uani 1 1 d . . .
F15 F 0.8578(3) 0.06230(19) 0.26912(15) 0.0555(8) Uani 1 1 d . . .
F16 F 0.85594(19) 0.39042(16) 0.44524(10) 0.0360(6) Uani 1 1 d . . .
F17 F 0.99366(18) 0.49174(15) 0.42803(10) 0.0329(5) Uani 1 1 d . . .
F18 F 0.8354(2) 0.46842(18) 0.38949(12) 0.0431(6) Uani 1 1 d . . .
F19 F 0.6363(3) 0.73680(18) 0.07276(14) 0.0692(11) Uani 1 1 d . . .
F20 F 0.6195(3) 0.8539(3) 0.06973(16) 0.0840(12) Uani 1 1 d . . .
F21 F 0.7611(2) 0.87045(19) 0.12591(13) 0.0554(8) Uani 1 1 d . . .
F22 F 0.3327(2) 0.8739(2) 0.19444(15) 0.0635(9) Uani 1 1 d . . .
F23 F 0.4693(3) 1.0019(2) 0.2508(2) 0.0721(11) Uani 1 1 d . . .
F24 F 0.3727(2) 0.92004(17) 0.30107(13) 0.0384(6) Uani 1 1 d . . .
F25 F 0.74845(19) 1.10053(16) 0.44632(13) 0.0409(6) Uani 1 1 d . . .
F26 F 0.9096(2) 1.15296(15) 0.43073(15) 0.0471(7) Uani 1 1 d . . .
F27 F 0.8724(3) 1.09895(19) 0.50884(13) 0.0559(8) Uani 1 1 d . . .
F28 F 1.07957(18) 0.95869(16) 0.34485(13) 0.0378(6) Uani 1 1 d . . .
F29 F 1.0065(2) 0.82706(18) 0.35329(13) 0.0405(6) Uani 1 1 d . . .
F30 F 0.98175(19) 0.83840(16) 0.25753(12) 0.0347(5) Uani 1 1 d . . .
F31 F 0.8694(2) 0.68895(18) 0.48888(12) 0.0409(6) Uani 1 1 d . . .
F32 F 0.8700(2) 0.82065(18) 0.51080(13) 0.0496(7) Uani 1 1 d . . .
F33 F 0.7371(2) 0.7114(2) 0.52432(12) 0.0464(7) Uani 1 1 d . . .
F34 F 0.77121(19) 0.48698(16) 0.26742(12) 0.0356(6) Uani 1 1 d . . .
F35 F 0.7263(2) 0.52484(17) 0.18813(11) 0.0354(6) Uani 1 1 d . . .
F36 F 0.60444(18) 0.43909(14) 0.22675(12) 0.0331(5) Uani 1 1 d . . .
C11 C 0.7892(4) 0.0957(3) 0.2617(2) 0.0369(11) Uani 1 1 d . A .
C12 C 0.8488(3) 0.1969(2) 0.26996(18) 0.0208(8) Uani 1 1 d . . .
C13 C 0.8439(3) 0.2638(2) 0.32545(18) 0.0216(8) Uani 1 1 d . A .
H13 H 0.8073 0.2466 0.3589 0.026 Uiso 1 1 calc R . .
C14 C 0.8919(3) 0.3559(2) 0.33285(17) 0.0190(7) Uani 1 1 d . . .
C15 C 0.8936(3) 0.4269(3) 0.39986(18) 0.0251(8) Uani 1 1 d . A .
C16 C 1.1469(3) 0.3205(2) 0.29061(17) 0.0155(7) Uani 1 1 d . . .
C17 C 1.1796(3) 0.3547(2) 0.35877(18) 0.0202(8) Uani 1 1 d . A .
H17 H 1.1901 0.3229 0.3857 0.024 Uiso 1 1 calc R . .
C18 C 1.1951(3) 0.4468(2) 0.38184(18) 0.0199(7) Uani 1 1 d . . .
H18 H 1.2180 0.4892 0.4275 0.024 Uiso 1 1 calc R A .
C19 C 1.1710(3) 0.4631(2) 0.32648(16) 0.0147(7) Uani 1 1 d . A .
C20 C 1.1243(3) 0.2331(2) 0.23977(17) 0.0149(7) Uani 1 1 d . A .
C21 C 1.0734(3) 0.1084(2) 0.13545(18) 0.0189(7) Uani 1 1 d . A .
C22 C 0.9519(3) 0.0495(2) 0.11555(19) 0.0247(8) Uani 1 1 d . . .
H22A H 0.9217 0.0545 0.1565 0.037 Uiso 1 1 calc R A .
H22B H 0.9359 -0.0150 0.0907 0.037 Uiso 1 1 calc R . .
H22C H 0.9202 0.0712 0.0867 0.037 Uiso 1 1 calc R . .
C23 C 1.1213(3) 0.1041(3) 0.07252(18) 0.0238(8) Uani 1 1 d . . .
H23A H 1.0844 0.1211 0.0426 0.036 Uiso 1 1 calc R A .
H23B H 1.1125 0.0414 0.0487 0.036 Uiso 1 1 calc R . .
H23C H 1.1980 0.1473 0.0857 0.036 Uiso 1 1 calc R . .
C24 C 1.1317(3) 0.0915(2) 0.19040(18) 0.0209(8) Uani 1 1 d . A .
C25 C 1.0716(4) -0.0021(3) 0.1956(2) 0.0325(10) Uani 1 1 d . . .
H25A H 1.1141 -0.0071 0.2310 0.049 Uiso 1 1 calc R A .
H25B H 1.0600 -0.0510 0.1521 0.049 Uiso 1 1 calc R . .
H25C H 1.0021 -0.0087 0.2072 0.049 Uiso 1 1 calc R . .
C26 C 1.2484(3) 0.1113(3) 0.1867(2) 0.0278(9) Uani 1 1 d . . .
H26A H 1.2873 0.1732 0.1860 0.042 Uiso 1 1 calc R A .
H26B H 1.2501 0.0656 0.1454 0.042 Uiso 1 1 calc R . .
H26C H 1.2825 0.1077 0.2264 0.042 Uiso 1 1 calc R . .
C27 C 1.1642(3) 0.5404(2) 0.31878(17) 0.0151(7) Uani 1 1 d . A .
C28 C 1.1251(3) 0.6378(2) 0.27552(18) 0.0184(7) Uani 1 1 d . A .
C29 C 1.0181(3) 0.6276(3) 0.2451(2) 0.0298(9) Uani 1 1 d . . .
H29A H 1.0002 0.5916 0.1963 0.045 Uiso 1 1 calc R A .
H29B H 1.0226 0.6888 0.2527 0.045 Uiso 1 1 calc R . .
H29C H 0.9622 0.5957 0.2665 0.045 Uiso 1 1 calc R . .
C30 C 1.2113(3) 0.6798(2) 0.23864(19) 0.0262(8) Uani 1 1 d . . .
H30A H 1.2784 0.6801 0.2555 0.039 Uiso 1 1 calc R A .
H30B H 1.2234 0.7432 0.2469 0.039 Uiso 1 1 calc R . .
H30C H 1.1875 0.6432 0.1899 0.039 Uiso 1 1 calc R . .
C31 C 1.1591(3) 0.6846(2) 0.35430(17) 0.0180(7) Uani 1 1 d . A .
C32 C 1.0648(3) 0.6749(3) 0.38988(19) 0.0243(8) Uani 1 1 d . . .
H32A H 1.0087 0.6111 0.3700 0.036 Uiso 1 1 calc R A .
H32B H 1.0358 0.7164 0.3842 0.036 Uiso 1 1 calc R . .
H32C H 1.0894 0.6911 0.4382 0.036 Uiso 1 1 calc R . .
C33 C 1.2453(3) 0.7833(2) 0.38106(19) 0.0247(8) Uani 1 1 d . . .
H33A H 1.2635 0.8065 0.4307 0.037 Uiso 1 1 calc R A .
H33B H 1.2187 0.8215 0.3670 0.037 Uiso 1 1 calc R . .
H33C H 1.3095 0.7861 0.3629 0.037 Uiso 1 1 calc R . .
C34 C 0.7014(3) 0.5109(3) 0.24445(19) 0.0242(8) Uani 1 1 d . . .
C35 C 0.6979(3) 0.5963(2) 0.29560(18) 0.0184(7) Uani 1 1 d . . .
C36 C 0.7558(3) 0.6309(3) 0.36129(18) 0.0215(8) Uani 1 1 d . . .
H36 H 0.8023 0.6062 0.3712 0.026 Uiso 1 1 calc R . .
C37 C 0.7472(3) 0.7003(2) 0.41264(17) 0.0189(7) Uani 1 1 d . . .
C38 C 0.8074(3) 0.7304(3) 0.4846(2) 0.0307(9) Uani 1 1 d . . .
C39 C 0.9904(3) 0.8796(3) 0.3233(2) 0.0241(8) Uani 1 1 d . . .
C40 C 0.8886(3) 0.8900(2) 0.33872(17) 0.0176(7) Uani 1 1 d . . .
C41 C 0.9002(3) 0.9768(2) 0.37791(19) 0.0222(8) Uani 1 1 d . . .
H41 H 0.9693 1.0281 0.3916 0.027 Uiso 1 1 calc R . .
C42 C 0.8123(3) 0.9897(2) 0.39745(18) 0.0205(8) Uani 1 1 d . . .
C43 C 0.8360(3) 1.0868(3) 0.4463(2) 0.0310(9) Uani 1 1 d . . .
C44 C 0.6559(4) 0.8225(3) 0.1098(2) 0.0364(10) Uani 1 1 d . . .
C45 C 0.6068(3) 0.8253(2) 0.17275(18) 0.0262(9) Uani 1 1 d . . .
C46 C 0.5318(3) 0.8586(3) 0.18197(19) 0.0263(8) Uani 1 1 d . . .
H46 H 0.5094 0.8762 0.1481 0.032 Uiso 1 1 calc R . .
C47 C 0.4875(3) 0.8674(2) 0.23955(18) 0.0211(8) Uani 1 1 d . . .
C48 C 0.4155(3) 0.9167(3) 0.2470(2) 0.0313(9) Uani 1 1 d . . .
C49 C 0.4678(3) 0.5981(2) 0.40514(16) 0.0155(7) Uani 1 1 d . . .
C50 C 0.4615(3) 0.5163(2) 0.40233(18) 0.0198(7) Uani 1 1 d . . .
H50 H 0.4742 0.5000 0.4395 0.024 Uiso 1 1 calc R . .
C51 C 0.4319(3) 0.4592(2) 0.33253(18) 0.0196(7) Uani 1 1 d . . .
H51 H 0.4206 0.3969 0.3137 0.024 Uiso 1 1 calc R . .
C52 C 0.4230(3) 0.5107(2) 0.29832(16) 0.0152(7) Uani 1 1 d . . .
C53 C 0.4918(3) 0.6818(2) 0.46183(16) 0.0153(7) Uani 1 1 d . . .
C54 C 0.5093(3) 0.7790(2) 0.57404(16) 0.0190(7) Uani 1 1 d . . .
C55 C 0.3987(3) 0.7583(3) 0.59114(19) 0.0296(9) Uani 1 1 d . . .
H55A H 0.3450 0.7332 0.5495 0.044 Uiso 1 1 calc R . .
H55B H 0.3993 0.8152 0.6220 0.044 Uiso 1 1 calc R . .
H55C H 0.3805 0.7131 0.6130 0.044 Uiso 1 1 calc R . .
C56 C 0.5922(3) 0.8147(3) 0.63802(18) 0.0273(9) Uani 1 1 d . . .
H56A H 0.5686 0.7713 0.6614 0.041 Uiso 1 1 calc R . .
H56B H 0.6002 0.8751 0.6679 0.041 Uiso 1 1 calc R . .
H56C H 0.6614 0.8207 0.6261 0.041 Uiso 1 1 calc R . .
C57 C 0.5406(3) 0.8375(2) 0.52885(17) 0.0203(8) Uani 1 1 d . . .
C58 C 0.4797(4) 0.8937(3) 0.52980(19) 0.0312(9) Uani 1 1 d . . .
H58A H 0.4979 0.9220 0.4960 0.047 Uiso 1 1 calc R . .
H58B H 0.4996 0.9421 0.5749 0.047 Uiso 1 1 calc R . .
H58C H 0.4023 0.8534 0.5192 0.047 Uiso 1 1 calc R . .
C59 C 0.6607(3) 0.8973(3) 0.53975(19) 0.0276(9) Uani 1 1 d . . .
H59A H 0.6988 0.8591 0.5355 0.041 Uiso 1 1 calc R . .
H59B H 0.6863 0.9458 0.5851 0.041 Uiso 1 1 calc R . .
H59C H 0.6744 0.9255 0.5057 0.041 Uiso 1 1 calc R . .
C60 C 0.3985(3) 0.4919(2) 0.22737(17) 0.0158(7) Uani 1 1 d . . .
C61 C 0.3618(3) 0.4096(2) 0.10916(17) 0.0176(7) Uani 1 1 d . . .
C62 C 0.2612(3) 0.3319(2) 0.05899(18) 0.0232(8) Uani 1 1 d . . .
H62A H 0.2604 0.2725 0.0539 0.035 Uiso 1 1 calc R . .
H62B H 0.2607 0.3386 0.0150 0.035 Uiso 1 1 calc R . .
H62C H 0.1976 0.3343 0.0756 0.035 Uiso 1 1 calc R . .
C63 C 0.4608(3) 0.3975(3) 0.08975(19) 0.0232(8) Uani 1 1 d . . .
H63A H 0.5258 0.4492 0.1213 0.035 Uiso 1 1 calc R . .
H63B H 0.4645 0.3958 0.0435 0.035 Uiso 1 1 calc R . .
H63C H 0.4558 0.3396 0.0920 0.035 Uiso 1 1 calc R . .
C64 C 0.3721(3) 0.5075(2) 0.12245(16) 0.0177(7) Uani 1 1 d . . .
C65 C 0.2649(3) 0.5099(3) 0.10873(18) 0.0231(8) Uani 1 1 d . . .
H65A H 0.2160 0.4788 0.1340 0.035 Uiso 1 1 calc R . .
H65B H 0.2333 0.4783 0.0601 0.035 Uiso 1 1 calc R . .
H65C H 0.2765 0.5741 0.1232 0.035 Uiso 1 1 calc R . .
C66 C 0.4528(3) 0.5625(3) 0.08946(19) 0.0241(8) Uani 1 1 d . . .
H66A H 0.4552 0.6238 0.1017 0.036 Uiso 1 1 calc R . .
H66B H 0.4316 0.5304 0.0401 0.036 Uiso 1 1 calc R . .
H66C H 0.5241 0.5690 0.1051 0.036 Uiso 1 1 calc R . .

loop_
_atom_site_aniso_label
_atom_site_aniso_U_11
_atom_site_aniso_U_22
_atom_site_aniso_U_33
_atom_site_aniso_U_23
_atom_site_aniso_U_13
_atom_site_aniso_U_12
La1 0.01243(11) 0.01206(11) 0.01054(11) 0.00193(8) 0.00192(7) 0.00368(8)
La2 0.01668(11) 0.01072(11) 0.01383(11) 0.00131(8) 0.00448(8) 0.00585(8)
O1 0.0209(13) 0.017(9) 0.0172(16) 0.001(2) 0.0025(11) 0.005(3)
O2 0.021(4) 0.027(6) 0.012(3) 0.007(3) 0.003(2) 0.008(4)
O3 0.022(2) 0.020(5) 0.020(2) 0.009(4) 0.0063(13) 0.009(6)
O4 0.014(3) 0.017(3) 0.020(3) 0.006(3) 0.004(2) 0.007(2)
F1 0.025(2) 0.070(3) 0.066(3) -0.024(2) 0.005(2) -0.0004(19)
F2 0.059(5) 0.023(2) 0.059(2) -0.0007(18) 0.007(4) 0.005(4)
F3 0.057(3) 0.050(2) 0.040(2) 0.0017(19) -0.0184(19) 0.000(2)
F4 0.074(4) 0.223(8) 0.080(4) 0.077(5) 0.062(3) 0.094(5)
F5 0.041(2) 0.083(4) 0.0146(18) 0.022(2) -0.0024(15) 0.010(3)
F6 0.105(5) 0.096(4) 0.056(3) 0.049(3) 0.003(3) -0.026(4)
F7 0.067(3) 0.109(4) 0.053(2) 0.057(2) 0.038(2) 0.067(3)
F8 0.067(5) 0.051(3) 0.062(4) 0.032(3) -0.031(3) 0.003(3)
F9 0.074(5) 0.0469(17) 0.0398(16) 0.0207(13) 0.014(3) 0.048(2)
F10 0.019(2) 0.066(3) 0.054(3) 0.012(2) 0.0041(17) 0.015(2)
F11 0.051(3) 0.0255(19) 0.075(3) 0.027(2) 0.012(2) 0.0069(18)
F12 0.041(2) 0.061(3) 0.031(2) -0.0008(19) 0.0208(18) 0.029(2)
C1 0.029(2) 0.028(2) 0.032(2) -0.0038(19) 0.0005(19) 0.0042(19)
C2 0.025(3) 0.019(3) 0.029(3) 0.001(2) 0.003(2) 0.009(2)
C3 0.020(3) 0.034(3) 0.018(3) -0.001(2) 0.001(2) 0.007(2)
C4 0.022(3) 0.037(4) 0.016(3) 0.009(3) 0.006(2) 0.013(3)
C5 0.029(4) 0.065(6) 0.024(4) 0.024(4) 0.005(3) 0.004(4)
C6 0.032(3) 0.038(3) 0.024(2) 0.012(2) 0.0057(19) 0.024(2)
C7 0.024(3) 0.018(2) 0.024(3) 0.004(2) 0.0039(19) 0.013(2)
C8 0.023(3) 0.025(3) 0.017(2) 0.003(2) 0.0006(19) 0.015(2)
C9 0.019(3) 0.015(3) 0.024(3) 0.002(2) 0.003(2) 0.006(2)
C10 0.016(3) 0.016(3) 0.028(4) 0.005(2) 0.004(3) 0.004(2)
O1' 0.0209(13) 0.017(9) 0.0172(16) 0.001(2) 0.0025(11) 0.005(3)
O2' 0.021(4) 0.027(6) 0.012(3) 0.007(3) 0.003(2) 0.008(4)
O3' 0.022(2) 0.020(5) 0.020(2) 0.009(4) 0.0063(13) 0.009(6)
O4' 0.014(3) 0.017(3) 0.020(3) 0.006(3) 0.004(2) 0.007(2)
F1' 0.025(2) 0.070(3) 0.066(3) -0.024(2) 0.005(2) -0.0004(19)
F2' 0.059(5) 0.023(2) 0.059(2) -0.0007(18) 0.007(4) 0.005(4)
F3' 0.057(3) 0.050(2) 0.040(2) 0.0017(19) -0.0184(19) 0.000(2)
F4' 0.074(4) 0.223(8) 0.080(4) 0.077(5) 0.062(3) 0.094(5)
F5' 0.041(2) 0.083(4) 0.0146(18) 0.022(2) -0.0024(15) 0.010(3)
F6' 0.105(5) 0.096(4) 0.056(3) 0.049(3) 0.003(3) -0.026(4)
F7' 0.067(3) 0.109(4) 0.053(2) 0.057(2) 0.038(2) 0.067(3)
F8' 0.067(5) 0.051(3) 0.062(4) 0.032(3) -0.031(3) 0.003(3)
F9' 0.074(5) 0.0469(17) 0.0398(16) 0.0207(13) 0.014(3) 0.048(2)
F10' 0.019(2) 0.066(3) 0.054(3) 0.012(2) 0.0041(17) 0.015(2)
F11' 0.051(3) 0.0255(19) 0.075(3) 0.027(2) 0.012(2) 0.0069(18)
F12' 0.041(2) 0.061(3) 0.031(2) -0.0008(19) 0.0208(18) 0.029(2)
C1' 0.029(2) 0.028(2) 0.032(2) -0.0038(19) 0.0005(19) 0.0042(19)
C2' 0.025(3) 0.019(3) 0.029(3) 0.001(2) 0.003(2) 0.009(2)
C3' 0.020(3) 0.034(3) 0.018(3) -0.001(2) 0.001(2) 0.007(2)
C4' 0.022(3) 0.037(4) 0.016(3) 0.009(3) 0.006(2) 0.013(3)
C5' 0.029(4) 0.065(6) 0.024(4) 0.024(4) 0.005(3) 0.004(4)
C6' 0.032(3) 0.038(3) 0.024(2) 0.012(2) 0.0057(19) 0.024(2)
C7' 0.024(3) 0.018(2) 0.024(3) 0.004(2) 0.0039(19) 0.013(2)
C8' 0.023(3) 0.025(3) 0.017(2) 0.003(2) 0.0006(19) 0.015(2)
C9' 0.019(3) 0.015(3) 0.024(3) 0.002(2) 0.003(2) 0.006(2)
C10' 0.016(3) 0.016(3) 0.028(4) 0.005(2) 0.004(3) 0.004(2)
O5 0.0215(13) 0.0206(13) 0.0199(13) 0.0095(11) 0.0082(10) 0.0089(11)
O6 0.0158(12) 0.0178(12) 0.0128(12) 0.0049(10) 0.0036(9) 0.0035(10)
O7 0.0184(12) 0.0188(12) 0.0137(12) 0.0055(10) 0.0027(9) 0.0092(10)
O8 0.0205(13) 0.0139(12) 0.0128(12) 0.0011(10) 0.0005(10) 0.0022(10)
O9 0.0405(16) 0.0273(14) 0.0176(13) 0.0087(11) 0.0037(11) 0.0196(13)
O10 0.0263(14) 0.0212(13) 0.0164(13) -0.0004(11) -0.0019(11) 0.0110(11)
O11 0.0227(13) 0.0093(11) 0.0181(12) 0.0020(10) 0.0004(10) 0.0060(10)
O12 0.0257(13) 0.0192(13) 0.0138(12) 0.0064(10) 0.0064(10) 0.0133(11)
O13 0.0183(12) 0.0139(12) 0.0192(13) 0.0008(10) 0.0035(10) 0.0073(10)
O14 0.0196(13) 0.0206(13) 0.0151(12) 0.0006(10) 0.0038(10) 0.0097(11)
O15 0.0191(13) 0.0138(13) 0.0281(14) 0.0018(11) 0.0084(11) 0.0050(11)
O16 0.0206(14) 0.0171(13) 0.0237(13) 0.0006(11) 0.0050(10) 0.0081(11)
O17 0.0313(15) 0.0215(14) 0.0228(14) 0.0065(12) 0.0152(11) 0.0115(12)
O18 0.0251(13) 0.0174(12) 0.0172(13) 0.0065(10) 0.0053(10) 0.0097(11)
O19 0.0284(14) 0.0123(12) 0.0228(13) 0.0054(11) 0.0054(11) 0.0060(11)
O20 0.0452(17) 0.0255(14) 0.0189(13) 0.0116(12) 0.0067(12) 0.0166(13)
O21 0.0191(12) 0.0129(11) 0.0105(11) 0.0009(9) 0.0024(9) 0.0080(10)
N1 0.0172(15) 0.0120(14) 0.0140(15) 0.0020(12) 0.0033(11) 0.0056(12)
N2 0.0236(16) 0.0146(15) 0.0169(15) 0.0049(12) 0.0023(12) 0.0083(13)
N3 0.0144(14) 0.0110(14) 0.0157(15) 0.0013(12) 0.0021(11) 0.0036(12)
N4 0.0178(15) 0.0144(15) 0.0166(15) -0.0008(12) 0.0011(12) 0.0071(12)
O22 0.0196(12) 0.0130(12) 0.0127(12) 0.0030(10) 0.0066(9) 0.0078(10)
N7 0.0138(14) 0.0129(14) 0.0133(14) 0.0013(12) 0.0017(11) 0.0034(12)
N8 0.0177(15) 0.0118(14) 0.0143(15) 0.0015(12) 0.0041(11) 0.0041(12)
N5 0.0188(15) 0.0189(15) 0.0120(14) 0.0031(12) 0.0036(11) 0.0110(12)
N6 0.0250(16) 0.0228(16) 0.0137(15) 0.0061(13) 0.0053(12) 0.0129(14)
F13 0.0673(19) 0.0274(13) 0.0538(17) 0.0200(13) 0.0404(15) 0.0082(13)
F14 0.0588(18) 0.0237(13) 0.0382(15) 0.0013(12) 0.0144(13) -0.0067(12)
F15 0.092(2) 0.0412(16) 0.0659(19) 0.0364(15) 0.0417(17) 0.0449(17)
F16 0.0436(14) 0.0323(13) 0.0155(11) 0.0053(10) 0.0152(10) 0.0031(11)
F17 0.0326(13) 0.0261(12) 0.0166(11) -0.0002(9) 0.0054(9) -0.0026(10)
F18 0.0565(17) 0.0494(16) 0.0293(13) 0.0030(12) 0.0114(12) 0.0378(14)
F19 0.095(2) 0.0276(15) 0.0367(16) -0.0086(12) 0.0438(16) -0.0055(15)
F20 0.114(3) 0.139(4) 0.0457(19) 0.065(2) 0.0483(19) 0.072(3)
F21 0.0520(18) 0.0397(15) 0.0422(15) 0.0052(13) 0.0313(13) -0.0046(13)
F22 0.0580(19) 0.100(3) 0.0451(17) 0.0234(17) -0.0028(14) 0.0508(19)
F23 0.066(2) 0.0383(16) 0.148(3) 0.061(2) 0.058(2) 0.0332(16)
F24 0.0461(15) 0.0428(15) 0.0436(15) 0.0218(12) 0.0189(12) 0.0307(13)
F25 0.0334(13) 0.0254(13) 0.0514(16) -0.0075(11) 0.0071(11) 0.0184(11)
F26 0.0318(14) 0.0137(12) 0.0759(19) -0.0015(12) 0.0120(13) 0.0054(10)
F27 0.073(2) 0.0455(17) 0.0297(15) -0.0156(12) -0.0117(13) 0.0335(16)
F28 0.0212(12) 0.0272(13) 0.0552(16) 0.0064(12) 0.0105(11) 0.0080(10)
F29 0.0424(15) 0.0461(15) 0.0537(16) 0.0266(13) 0.0132(12) 0.0326(13)
F30 0.0349(13) 0.0326(13) 0.0340(13) 0.0060(11) 0.0183(11) 0.0162(11)
F31 0.0461(15) 0.0569(17) 0.0269(13) 0.0036(12) -0.0031(11) 0.0400(14)
F32 0.0443(16) 0.0389(15) 0.0393(15) -0.0111(12) -0.0196(12) 0.0167(13)
F33 0.0531(17) 0.084(2) 0.0217(12) 0.0225(13) 0.0129(11) 0.0464(16)
F34 0.0370(13) 0.0345(13) 0.0365(13) 0.0002(11) 0.0000(10) 0.0279(12)
F35 0.0447(14) 0.0376(14) 0.0253(12) 0.0036(11) 0.0141(11) 0.0253(12)
F36 0.0303(13) 0.0176(11) 0.0376(13) -0.0045(10) -0.0001(10) 0.0099(10)
C11 0.052(3) 0.024(2) 0.035(2) 0.015(2) 0.026(2) 0.013(2)
C12 0.0203(18) 0.0214(19) 0.0225(19) 0.0113(16) 0.0058(15) 0.0085(15)
C13 0.0228(19) 0.0225(19) 0.0181(18) 0.0101(16) 0.0089(15) 0.0065(16)
C14 0.0138(17) 0.0241(19) 0.0158(17) 0.0059(15) 0.0014(14) 0.0067(15)
C15 0.026(2) 0.025(2) 0.0162(18) 0.0041(16) 0.0091(15) 0.0062(17)
C16 0.0155(17) 0.0125(16) 0.0197(18) 0.0062(14) 0.0037(14) 0.0071(14)
C17 0.0240(19) 0.0165(18) 0.0186(18) 0.0042(15) 0.0038(15) 0.0094(15)
C18 0.0224(18) 0.0180(18) 0.0154(17) 0.0008(15) 0.0011(14) 0.0095(15)
C19 0.0121(16) 0.0103(16) 0.0145(17) -0.0019(13) 0.0021(13) 0.0031(13)
C20 0.0136(16) 0.0142(17) 0.0169(17) 0.0057(14) 0.0046(13) 0.0061(14)
C21 0.0229(19) 0.0110(17) 0.0201(18) 0.0023(14) 0.0047(14) 0.0079(15)
C22 0.0223(19) 0.0139(18) 0.026(2) -0.0009(16) 0.0013(15) 0.0032(15)
C23 0.030(2) 0.0202(19) 0.0185(19) 0.0016(15) 0.0078(15) 0.0125(16)
C24 0.030(2) 0.0130(17) 0.0183(18) 0.0018(15) 0.0048(15) 0.0116(16)
C25 0.046(3) 0.0144(19) 0.034(2) 0.0091(18) 0.0053(19) 0.0108(18)
C26 0.030(2) 0.027(2) 0.026(2) 0.0037(17) 0.0040(16) 0.0173(18)
C27 0.0135(16) 0.0140(17) 0.0137(17) 0.0005(14) 0.0028(13) 0.0057(14)
C28 0.0227(18) 0.0138(17) 0.0186(18) 0.0038(15) 0.0049(14) 0.0098(15)
C29 0.032(2) 0.029(2) 0.029(2) 0.0056(18) 0.0008(17) 0.0191(18)
C30 0.037(2) 0.0132(18) 0.025(2) 0.0060(16) 0.0127(17) 0.0081(16)
C31 0.0192(18) 0.0142(17) 0.0189(18) 0.0027(14) 0.0059(14) 0.0085(14)
C32 0.033(2) 0.0224(19) 0.026(2) 0.0094(16) 0.0166(17) 0.0183(17)
C33 0.031(2) 0.0133(18) 0.023(2) -0.0009(15) 0.0032(16) 0.0092(16)
C34 0.0235(19) 0.0218(19) 0.025(2) 0.0012(16) 0.0045(15) 0.0133(16)
C35 0.0151(17) 0.0143(17) 0.0243(19) 0.0056(15) 0.0071(14) 0.0061(14)
C36 0.0194(18) 0.0232(19) 0.0207(19) 0.0044(16) 0.0019(15) 0.0117(16)
C37 0.0162(17) 0.0202(18) 0.0174(18) 0.0031(15) 0.0039(14) 0.0084(15)
C38 0.032(2) 0.040(2) 0.023(2) 0.0053(19) 0.0024(17) 0.025(2)
C39 0.023(2) 0.0212(19) 0.030(2) 0.0098(17) 0.0079(16) 0.0106(16)
C40 0.0184(18) 0.0172(18) 0.0181(18) 0.0076(15) 0.0051(14) 0.0078(15)
C41 0.0182(18) 0.0139(17) 0.026(2) -0.0004(15) 0.0042(15) 0.0056(15)
C42 0.026(2) 0.0134(18) 0.0170(18) 0.0001(15) 0.0019(15) 0.0087(16)
C43 0.027(2) 0.018(2) 0.034(2) -0.0073(17) 0.0003(17) 0.0102(17)
C44 0.046(3) 0.027(2) 0.025(2) 0.0070(18) 0.0186(19) 0.005(2)
C45 0.033(2) 0.0141(18) 0.0163(19) 0.0023(15) 0.0068(16) -0.0020(16)
C46 0.035(2) 0.0220(19) 0.0184(19) 0.0097(16) 0.0044(16) 0.0078(17)
C47 0.0217(19) 0.0100(17) 0.0225(19) 0.0032(15) 0.0003(15) 0.0010(14)
C48 0.036(2) 0.026(2) 0.037(2) 0.0193(19) 0.0080(19) 0.0130(18)
C49 0.0179(17) 0.0172(17) 0.0105(16) 0.0031(14) 0.0027(13) 0.0085(14)
C50 0.0255(19) 0.0196(18) 0.0164(18) 0.0085(15) 0.0049(14) 0.0105(16)
C51 0.0241(19) 0.0153(17) 0.0189(18) 0.0036(15) 0.0052(15) 0.0101(15)
C52 0.0168(17) 0.0122(16) 0.0129(17) -0.0001(14) 0.0044(13) 0.0063(14)
C53 0.0160(17) 0.0173(17) 0.0120(17) 0.0028(14) 0.0038(13) 0.0088(14)
C54 0.0227(18) 0.0214(19) 0.0081(16) -0.0023(14) 0.0033(14) 0.0113(15)
C55 0.026(2) 0.038(2) 0.0187(19) 0.0030(18) 0.0068(16) 0.0137(18)
C56 0.032(2) 0.035(2) 0.0103(17) 0.0023(16) -0.0011(15) 0.0157(18)
C57 0.0263(19) 0.0202(18) 0.0110(17) -0.0019(15) 0.0037(14) 0.0132(16)
C58 0.049(3) 0.034(2) 0.0176(19) 0.0033(17) 0.0085(18) 0.029(2)
C59 0.032(2) 0.0178(19) 0.0189(19) -0.0039(16) 0.0062(16) 0.0057(17)
C60 0.0165(17) 0.0143(17) 0.0153(17) 0.0041(14) 0.0050(13) 0.0064(14)
C61 0.0199(18) 0.0176(18) 0.0121(17) 0.0034(14) 0.0036(14) 0.0070(15)
C62 0.0233(19) 0.0195(19) 0.0167(18) 0.0008(15) 0.0022(15) 0.0048(16)
C63 0.0230(19) 0.027(2) 0.0214(19) 0.0050(16) 0.0087(15) 0.0149(17)
C64 0.0217(18) 0.0173(18) 0.0094(16) 0.0004(14) 0.0039(14) 0.0076(15)
C65 0.025(2) 0.025(2) 0.0172(18) 0.0031(16) 0.0016(15) 0.0124(16)
C66 0.026(2) 0.024(2) 0.0205(19) 0.0104(16) 0.0071(15) 0.0075(16)

loop_
_atom_type_symbol
_atom_type_description
_atom_type_scat_dispersion_real
_atom_type_scat_dispersion_imag
_atom_type_scat_source
C C 0.0033 0.0016 'International Tables Vol C Tables 4.2.6.8 and 6.1.1.4'
H H 0.0000 0.0000 'International Tables Vol C Tables 4.2.6.8 and 6.1.1.4'
N N 0.0061 0.0033 'International Tables Vol C Tables 4.2.6.8 and 6.1.1.4'
O O 0.0106 0.0060 'International Tables Vol C Tables 4.2.6.8 and 6.1.1.4'
F F 0.0171 0.0103 'International Tables Vol C Tables 4.2.6.8 and 6.1.1.4'
La La -0.2871 2.4523 'International Tables Vol C Tables 4.2.6.8 and 6.1.1.4'

loop_
_geom_angle_atom_site_label_1
_geom_angle_atom_site_label_2
_geom_angle_atom_site_label_3
_geom_angle
O1 La1 O8 148.8(15)
O1 La1 O3 78(3)
O8 La1 O3 83.3(18)
O1 La1 O5 81(2)
O8 La1 O5 128.17(8)
O3 La1 O5 139.1(11)
O1 La1 O1' 2(5)
O8 La1 O1' 151(3)
O3 La1 O1' 80(5)
O5 La1 O1' 79(4)
O1 La1 O3' 79(4)
O8 La1 O3' 82(3)
O3 La1 O3' 2.7(13)
O5 La1 O3' 142(2)
O1' La1 O3' 80(6)
O1 La1 O4 72.2(9)
O8 La1 O4 122.7(3)
O3 La1 O4 66.6(8)
O5 La1 O4 73.6(3)
O1' La1 O4 71.4(16)
O3' La1 O4 69.3(13)
O1 La1 O7 82.6(18)
O8 La1 O7 94.53(8)
O3 La1 O7 137.7(7)
O5 La1 O7 72.61(8)
O1' La1 O7 82(3)
O3' La1 O7 135.4(12)
O4 La1 O7 140.4(3)
O1 La1 O2' 69.9(9)
O8 La1 O2' 126.4(6)
O3 La1 O2' 69.9(10)
O5 La1 O2' 70.0(6)
O1' La1 O2' 69.0(14)
O3' La1 O2' 72.5(15)
O4 La1 O2' 4.1(9)
O7 La1 O2' 136.3(6)
O1 La1 O4' 72.6(10)
O8 La1 O4' 77.3(5)
O3 La1 O4' 68.9(7)
O5 La1 O4' 135.8(7)
O1' La1 O4' 74.4(18)
O3' La1 O4' 66.3(10)
O4 La1 O4' 127.3(5)
O7 La1 O4' 69.5(6)
O2' La1 O4' 128.3(9)
O1 La1 O2 67.8(9)
O8 La1 O2 82.3(2)
O3 La1 O2 69.9(6)
O5 La1 O2 131.7(3)
O1' La1 O2 69.5(16)
O3' La1 O2 67.5(11)
O4 La1 O2 125.2(5)
O7 La1 O2 68.0(3)
O2' La1 O2 125.8(5)
O4' La1 O2 5.0(8)
O1 La1 O6 135.6(6)
O8 La1 O6 73.53(7)
O3 La1 O6 104.6(12)
O5 La1 O6 68.22(8)
O1' La1 O6 134.0(11)
O3' La1 O6 106(2)
O4 La1 O6 69.1(3)
O7 La1 O6 115.21(7)
O2' La1 O6 70.0(6)
O4' La1 O6 150.7(5)
O2 La1 O6 155.7(2)
O17 La2 O16 90.60(8)
O17 La2 O15 72.73(9)
O16 La2 O15 68.71(8)
O17 La2 O12 143.31(8)
O16 La2 O12 79.68(8)
O15 La2 O12 132.87(8)
O17 La2 O11 77.77(8)
O16 La2 O11 148.43(8)
O15 La2 O11 132.37(8)
O12 La2 O11 92.23(8)
O17 La2 O14 142.87(8)
O16 La2 O14 84.31(8)
O15 La2 O14 71.17(8)
O12 La2 O14 71.74(8)
O11 La2 O14 122.28(8)
O17 La2 O13 92.83(8)
O16 La2 O13 138.39(8)
O15 La2 O13 72.85(8)
O12 La2 O13 117.84(8)
O11 La2 O13 72.18(8)
O14 La2 O13 68.52(8)
O17 La2 O18 68.79(8)
O16 La2 O18 75.13(8)
O15 La2 O18 125.92(8)
O12 La2 O18 74.52(8)
O11 La2 O18 73.30(8)
O14 La2 O18 143.03(7)
O13 La2 O18 143.61(8)
C2 O1 La1 137(6)
C4 O2 La1 132.6(9)
C7 O3 La1 134(6)
C9 O4 La1 133.7(11)
F1 C1 F2 109.8(6)
F1 C1 F3 108.4(6)
F2 C1 F3 107.3(6)
F1 C1 C2 110.6(5)
F2 C1 C2 108.8(6)
F3 C1 C2 111.8(5)
O1 C2 C3 126(3)
O1 C2 C1 114(4)
C3 C2 C1 119.5(5)
C2 C3 C4 122.0(5)
C2 C3 H3 119.0
C4 C3 H3 119.0
O2 C4 C3 127.6(7)
O2 C4 C5 115.7(8)
C3 C4 C5 116.5(4)
F6 C5 F5 107.7(5)
F6 C5 F4 107.1(6)
F5 C5 F4 106.9(6)
F6 C5 C4 111.0(6)
F5 C5 C4 114.3(5)
F4 C5 C4 109.6(6)
F7 C6 F8 105.4(6)
F7 C6 F9 106.8(6)
F8 C6 F9 106.9(6)
F7 C6 C7 112.1(5)
F8 C6 C7 112.5(6)
F9 C6 C7 112.8(7)
O3 C7 C8 127(3)
O3 C7 C6 116(3)
C8 C7 C6 117.2(5)
C7 C8 C9 119.8(5)
C7 C8 H8 120.1
C9 C8 H8 120.1
O4 C9 C8 127.4(9)
O4 C9 C10 115.4(9)
C8 C9 C10 117.2(4)
F12 C10 F11 107.4(5)
F12 C10 F10 110.3(5)
F11 C10 F10 106.4(5)
F12 C10 C9 106.3(5)
F11 C10 C9 112.3(5)
F10 C10 C9 114.0(5)
C2' O1' La1 135(10)
C4' O2' La1 133(2)
C7' O3' La1 132(10)
C9' O4' La1 129.1(19)
F1' C1' F2' 108.4(9)
F1' C1' F3' 106.5(8)
F2' C1' F3' 108.3(8)
F1' C1' C2' 112.5(8)
F2' C1' C2' 109.0(14)
F3' C1' C2' 112.0(9)
O1' C2' C3' 127(5)
O1' C2' C1' 116(6)
C3' C2' C1' 117.5(7)
C2' C3' C4' 121.2(9)
C2' C3' H3' 119.4
C4' C3' H3' 119.4
O2' C4' C3' 129.1(19)
O2' C4' C5' 113.3(19)
C3' C4' C5' 117.3(8)
F4' C5' F5' 104.1(8)
F4' C5' F6' 104.0(8)
F5' C5' F6' 105.3(8)
F4' C5' C4' 113.7(10)
F5' C5' C4' 111.8(10)
F6' C5' C4' 116.8(12)
F7' C6' F8' 109.5(9)
F7' C6' F9' 109.0(9)
F8' C6' F9' 108.2(9)
F7' C6' C7' 111.3(9)
F8' C6' C7' 113.8(12)
F9' C6' C7' 104.8(15)
O3' C7' C8' 126(5)
O3' C7' C6' 116(5)
C8' C7' C6' 118.0(7)
C7' C8' C9' 120.1(8)
C7' C8' H8' 119.9
C9' C8' H8' 119.9
O4' C9' C8' 128.6(18)
O4' C9' C10' 114.6(17)
C8' C9' C10' 116.7(8)
F10' C10' F11' 106.0(7)
F10' C10' F12' 105.6(7)
F11' C10' F12' 109.0(8)
F10' C10' C9' 112.2(8)
F11' C10' C9' 115.8(9)
F12' C10' C9' 107.8(8)
C12 O5 La1 131.6(2)
C14 O6 La1 131.4(2)
N1 O7 La1 129.05(18)
N3 O8 La1 134.35(19)
N7 O11 La2 133.99(19)
N5 O12 La2 131.86(19)
C35 O13 La2 133.9(2)
C37 O14 La2 133.6(2)
C40 O15 La2 136.6(2)
C42 O16 La2 136.6(2)
C45 O17 La2 137.8(2)
C47 O18 La2 134.8(2)
C16 O21 C19 105.4(2)
O7 N1 C20 125.9(3)
O7 N1 C21 120.5(3)
C20 N1 C21 113.0(3)
O9 N2 C20 125.0(3)
O9 N2 C24 123.2(3)
C20 N2 C24 111.0(3)
O8 N3 C27 125.9(3)
O8 N3 C28 120.0(3)
C27 N3 C28 113.8(3)
O10 N4 C27 124.5(3)
O10 N4 C31 123.3(3)
C27 N4 C31 111.4(3)
C49 O22 C52 105.3(2)
O11 N7 C60 126.0(3)
O11 N7 C64 120.6(3)
C60 N7 C64 113.2(3)
O19 N8 C60 124.8(3)
O19 N8 C61 122.9(3)
C60 N8 C61 111.8(3)
O12 N5 C53 125.6(3)
O12 N5 C57 121.1(3)
C53 N5 C57 112.9(3)
O20 N6 C53 125.2(3)
O20 N6 C54 122.4(3)
C53 N6 C54 112.1(3)
F15 C11 F14 107.6(4)
F15 C11 F13 107.1(4)
F14 C11 F13 108.0(4)
F15 C11 C12 110.7(4)
F14 C11 C12 109.9(3)
F13 C11 C12 113.3(3)
O5 C12 C13 128.4(3)
O5 C12 C11 112.6(3)
C13 C12 C11 119.0(3)
C12 C13 C14 120.8(3)
C12 C13 H13 119.6
C14 C13 H13 119.6
O6 C14 C13 128.9(3)
O6 C14 C15 113.9(3)
C13 C14 C15 117.2(3)
F18 C15 F17 107.4(3)
F18 C15 F16 107.1(3)
F17 C15 F16 107.4(3)
F18 C15 C14 111.1(3)
F17 C15 C14 110.0(3)
F16 C15 C14 113.6(3)
C17 C16 O21 110.9(3)
C17 C16 C20 131.9(3)
O21 C16 C20 117.1(3)
C16 C17 C18 106.4(3)
C16 C17 H17 126.8
C18 C17 H17 126.8
C19 C18 C17 106.7(3)
C19 C18 H18 126.6
C17 C18 H18 126.6
C18 C19 O21 110.5(3)
C18 C19 C27 132.2(3)
O21 C19 C27 117.1(3)
N1 C20 N2 109.4(3)
N1 C20 C16 127.4(3)
N2 C20 C16 123.2(3)
N1 C21 C23 109.1(3)
N1 C21 C22 106.5(3)
C23 C21 C22 110.2(3)
N1 C21 C24 100.7(3)
C23 C21 C24 114.7(3)
C22 C21 C24 114.6(3)
C21 C22 H22A 109.5
C21 C22 H22B 109.5
H22A C22 H22B 109.5
C21 C22 H22C 109.5
H22A C22 H22C 109.5
H22B C22 H22C 109.5
C21 C23 H23A 109.5
C21 C23 H23B 109.5
H23A C23 H23B 109.5
C21 C23 H23C 109.5
H23A C23 H23C 109.5
H23B C23 H23C 109.5
N2 C24 C25 109.3(3)
N2 C24 C26 105.7(3)
C25 C24 C26 110.2(3)
N2 C24 C21 101.5(3)
C25 C24 C21 114.9(3)
C26 C24 C21 114.3(3)
C24 C25 H25A 109.5
C24 C25 H25B 109.5
H25A C25 H25B 109.5
C24 C25 H25C 109.5
H25A C25 H25C 109.5
H25B C25 H25C 109.5
C24 C26 H26A 109.5
C24 C26 H26B 109.5
H26A C26 H26B 109.5
C24 C26 H26C 109.5
H26A C26 H26C 109.5
H26B C26 H26C 109.5
N3 C27 N4 108.2(3)
N3 C27 C19 128.5(3)
N4 C27 C19 123.2(3)
N3 C28 C29 108.9(3)
N3 C28 C30 106.9(3)
C29 C28 C30 110.1(3)
N3 C28 C31 100.3(3)
C29 C28 C31 115.6(3)
C30 C28 C31 114.0(3)
C28 C29 H29A 109.5
C28 C29 H29B 109.5
H29A C29 H29B 109.5
C28 C29 H29C 109.5
H29A C29 H29C 109.5
H29B C29 H29C 109.5
C28 C30 H30A 109.5
C28 C30 H30B 109.5
H30A C30 H30B 109.5
C28 C30 H30C 109.5
H30A C30 H30C 109.5
H30B C30 H30C 109.5
N4 C31 C33 109.4(3)
N4 C31 C32 105.6(3)
C33 C31 C32 111.1(3)
N4 C31 C28 101.0(3)
C33 C31 C28 114.9(3)
C32 C31 C28 113.8(3)
C31 C32 H32A 109.5
C31 C32 H32B 109.5
H32A C32 H32B 109.5
C31 C32 H32C 109.5
H32A C32 H32C 109.5
H32B C32 H32C 109.5
C31 C33 H33A 109.5
C31 C33 H33B 109.5
H33A C33 H33B 109.5
C31 C33 H33C 109.5
H33A C33 H33C 109.5
H33B C33 H33C 109.5
F34 C34 F35 107.5(3)
F34 C34 F36 107.7(3)
F35 C34 F36 107.1(3)
F34 C34 C35 114.0(3)
F35 C34 C35 110.6(3)
F36 C34 C35 109.6(3)
O13 C35 C36 128.6(3)
O13 C35 C34 113.9(3)
C36 C35 C34 117.4(3)
C37 C36 C35 121.4(3)
C37 C36 H36 119.3
C35 C36 H36 119.3
O14 C37 C36 128.5(3)
O14 C37 C38 113.0(3)
C36 C37 C38 118.5(3)
F32 C38 F33 107.2(3)
F32 C38 F31 107.2(3)
F33 C38 F31 107.4(3)
F32 C38 C37 111.2(3)
F33 C38 C37 109.6(3)
F31 C38 C37 113.9(3)
F30 C39 F28 107.3(3)
F30 C39 F29 106.8(3)
F28 C39 F29 106.5(3)
F30 C39 C40 111.6(3)
F28 C39 C40 114.2(3)
F29 C39 C40 110.0(3)
O15 C40 C41 128.5(3)
O15 C40 C39 113.5(3)
C41 C40 C39 118.0(3)
C40 C41 C42 120.8(3)
C40 C41 H41 119.6
C42 C41 H41 119.6
O16 C42 C41 128.5(3)
O16 C42 C43 115.0(3)
C41 C42 C43 116.4(3)
F27 C43 F25 107.7(3)
F27 C43 F26 107.4(3)
F25 C43 F26 107.0(3)
F27 C43 C42 110.2(3)
F25 C43 C42 111.7(3)
F26 C43 C42 112.5(3)
F21 C44 F20 107.0(4)
F21 C44 F19 106.1(4)
F20 C44 F19 107.0(4)
F21 C44 C45 111.7(3)
F20 C44 C45 114.2(4)
F19 C44 C45 110.3(3)
O17 C45 C46 128.0(3)
O17 C45 C44 113.3(4)
C46 C45 C44 118.7(4)
C45 C46 C47 121.9(3)
C45 C46 H46 119.1
C47 C46 H46 119.1
O18 C47 C46 128.3(4)
O18 C47 C48 115.8(3)
C46 C47 C48 115.9(3)
F23 C48 F24 107.3(4)
F23 C48 F22 107.6(4)
F24 C48 F22 105.6(3)
F23 C48 C47 111.2(3)
F24 C48 C47 113.3(3)
F22 C48 C47 111.5(3)
C50 C49 O22 111.5(3)
C50 C49 C53 131.5(3)
O22 C49 C53 117.1(3)
C49 C50 C51 106.0(3)
C49 C50 H50 127.0
C51 C50 H50 127.0
C52 C51 C50 106.5(3)
C52 C51 H51 126.7
C50 C51 H51 126.7
C51 C52 O22 110.7(3)
C51 C52 C60 132.3(3)
O22 C52 C60 116.9(3)
N5 C53 N6 109.1(3)
N5 C53 C49 127.2(3)
N6 C53 C49 123.7(3)
N6 C54 C56 109.6(3)
N6 C54 C55 105.6(3)
C56 C54 C55 109.8(3)
N6 C54 C57 101.2(2)
C56 C54 C57 115.0(3)
C55 C54 C57 114.8(3)
C54 C55 H55A 109.5
C54 C55 H55B 109.5
H55A C55 H55B 109.5
C54 C55 H55C 109.5
H55A C55 H55C 109.5
H55B C55 H55C 109.5
C54 C56 H56A 109.5
C54 C56 H56B 109.5
H56A C56 H56B 109.5
C54 C56 H56C 109.5
H56A C56 H56C 109.5
H56B C56 H56C 109.5
N5 C57 C58 108.5(3)
N5 C57 C59 106.7(3)
C58 C57 C59 110.2(3)
N5 C57 C54 100.9(3)
C58 C57 C54 115.1(3)
C59 C57 C54 114.6(3)
C57 C58 H58A 109.5
C57 C58 H58B 109.5
H58A C58 H58B 109.5
C57 C58 H58C 109.5
H58A C58 H58C 109.5
H58B C58 H58C 109.5
C57 C59 H59A 109.5
C57 C59 H59B 109.5
H59A C59 H59B 109.5
C57 C59 H59C 109.5
H59A C59 H59C 109.5
H59B C59 H59C 109.5
N7 C60 N8 108.7(3)
N7 C60 C52 127.6(3)
N8 C60 C52 123.7(3)
N8 C61 C62 110.4(3)
N8 C61 C63 106.1(3)
C62 C61 C63 109.9(3)
N8 C61 C64 101.2(3)
C62 C61 C64 114.6(3)
C63 C61 C64 113.9(3)
C61 C62 H62A 109.5
C61 C62 H62B 109.5
H62A C62 H62B 109.5
C61 C62 H62C 109.5
H62A C62 H62C 109.5
H62B C62 H62C 109.5
C61 C63 H63A 109.5
C61 C63 H63B 109.5
H63A C63 H63B 109.5
C61 C63 H63C 109.5
H63A C63 H63C 109.5
H63B C63 H63C 109.5
N7 C64 C66 108.7(3)
N7 C64 C65 106.2(3)
C66 C64 C65 110.8(3)
N7 C64 C61 100.9(3)
C66 C64 C61 115.4(3)
C65 C64 C61 113.9(3)
C64 C65 H65A 109.5
C64 C65 H65B 109.5
H65A C65 H65B 109.5
C64 C65 H65C 109.5
H65A C65 H65C 109.5
H65B C65 H65C 109.5
C64 C66 H66A 109.5
C64 C66 H66B 109.5
H66A C66 H66B 109.5
C64 C66 H66C 109.5
H66A C66 H66C 109.5
H66B C66 H66C 109.5

loop_
_geom_bond_atom_site_label_1
_geom_bond_atom_site_label_2
_geom_bond_distance
La1 O1 2.44(7)
La1 O8 2.449(2)
La1 O3 2.45(7)
La1 O5 2.457(2)
La1 O1' 2.46(13)
La1 O3' 2.47(14)
La1 O4 2.483(14)
La1 O7 2.503(2)
La1 O2' 2.51(3)
La1 O4' 2.53(3)
La1 O2 2.534(13)
La1 O6 2.556(2)
La2 O17 2.445(3)
La2 O16 2.472(2)
La2 O15 2.482(2)
La2 O12 2.488(2)
La2 O11 2.496(2)
La2 O14 2.502(2)
La2 O13 2.507(2)
La2 O18 2.528(2)
O1 C2 1.230(5)
O2 C4 1.231(4)
O3 C7 1.230(5)
O4 C9 1.233(5)
F1 C1 1.320(6)
F2 C1 1.325(7)
F3 C1 1.326(7)
F4 C5 1.330(7)
F5 C5 1.309(6)
F6 C5 1.305(7)
F7 C6 1.310(6)
F8 C6 1.325(7)
F9 C6 1.338(7)
F10 C10 1.324(6)
F11 C10 1.322(6)
F12 C10 1.319(6)
C1 C2 1.534(7)
C2 C3 1.381(6)
C3 C4 1.402(6)
C3 H3 0.9500
C4 C5 1.542(6)
C6 C7 1.534(7)
C7 C8 1.386(6)
C8 C9 1.391(6)
C8 H8 0.9500
C9 C10 1.531(6)
O1' C2' 1.230(5)
O2' C4' 1.230(5)
O3' C7' 1.230(5)
O4' C9' 1.229(5)
F1' C1' 1.319(9)
F2' C1' 1.320(9)
F3' C1' 1.333(8)
F4' C5' 1.342(9)
F5' C5' 1.343(9)
F6' C5' 1.345(9)
F7' C6' 1.316(8)
F8' C6' 1.318(9)
F9' C6' 1.325(9)
F10' C10' 1.328(8)
F11' C10' 1.329(9)
F12' C10' 1.340(8)
C1' C2' 1.532(9)
C2' C3' 1.403(8)
C3' C4' 1.408(8)
C3' H3' 0.9500
C4' C5' 1.541(9)
C6' C7' 1.526(9)
C7' C8' 1.391(8)
C8' C9' 1.396(9)
C8' H8' 0.9500
C9' C10' 1.545(9)
O5 C12 1.251(4)
O6 C14 1.247(4)
O7 N1 1.294(4)
O8 N3 1.301(4)
O9 N2 1.262(4)
O10 N4 1.268(4)
O11 N7 1.299(4)
O12 N5 1.295(4)
O13 C35 1.243(4)
O14 C37 1.246(4)
O15 C40 1.238(4)
O16 C42 1.245(4)
O17 C45 1.249(5)
O18 C47 1.241(4)
O19 N8 1.267(4)
O20 N6 1.266(4)
O21 C16 1.365(4)
O21 C19 1.375(4)
N1 C20 1.327(4)
N1 C21 1.499(4)
N2 C20 1.357(4)
N2 C24 1.497(4)
N3 C27 1.322(4)
N3 C28 1.495(4)
N4 C27 1.368(4)
N4 C31 1.494(4)
O22 C49 1.360(4)
O22 C52 1.373(4)
N7 C60 1.327(4)
N7 C64 1.501(4)
N8 C60 1.355(4)
N8 C61 1.501(4)
N5 C53 1.330(4)
N5 C57 1.502(4)
N6 C53 1.350(4)
N6 C54 1.500(4)
F13 C11 1.333(5)
F14 C11 1.326(5)
F15 C11 1.320(5)
F16 C15 1.330(4)
F17 C15 1.329(4)
F18 C15 1.324(5)
F19 C44 1.325(5)
F20 C44 1.320(6)
F21 C44 1.314(5)
F22 C48 1.334(5)
F23 C48 1.313(5)
F24 C48 1.317(5)
F25 C43 1.328(5)
F26 C43 1.331(5)
F27 C43 1.322(5)
F28 C39 1.329(4)
F29 C39 1.334(4)
F30 C39 1.325(4)
F31 C38 1.334(4)
F32 C38 1.327(5)
F33 C38 1.333(5)
F34 C34 1.324(4)
F35 C34 1.331(4)
F36 C34 1.334(4)
C11 C12 1.529(5)
C12 C13 1.382(5)
C13 C14 1.389(5)
C13 H13 0.9500
C14 C15 1.539(5)
C16 C17 1.353(5)
C16 C20 1.431(5)
C17 C18 1.407(5)
C17 H17 0.9500
C18 C19 1.352(5)
C18 H18 0.9500
C19 C27 1.421(5)
C21 C23 1.520(5)
C21 C22 1.524(5)
C21 C24 1.556(5)
C22 H22A 0.9800
C22 H22B 0.9800
C22 H22C 0.9800
C23 H23A 0.9800
C23 H23B 0.9800
C23 H23C 0.9800
C24 C25 1.521(5)
C24 C26 1.528(5)
C25 H25A 0.9800
C25 H25B 0.9800
C25 H25C 0.9800
C26 H26A 0.9800
C26 H26B 0.9800
C26 H26C 0.9800
C28 C29 1.512(5)
C28 C30 1.525(5)
C28 C31 1.559(5)
C29 H29A 0.9800
C29 H29B 0.9800
C29 H29C 0.9800
C30 H30A 0.9800
C30 H30B 0.9800
C30 H30C 0.9800
C31 C33 1.512(5)
C31 C32 1.523(5)
C32 H32A 0.9800
C32 H32B 0.9800
C32 H32C 0.9800
C33 H33A 0.9800
C33 H33B 0.9800
C33 H33C 0.9800
C34 C35 1.535(5)
C35 C36 1.389(5)
C36 C37 1.383(5)
C36 H36 0.9500
C37 C38 1.527(5)
C39 C40 1.533(5)
C40 C41 1.385(5)
C41 C42 1.387(5)
C41 H41 0.9500
C42 C43 1.535(5)
C44 C45 1.530(5)
C45 C46 1.369(6)
C46 C47 1.391(5)
C46 H46 0.9500
C47 C48 1.532(5)
C49 C50 1.346(5)
C49 C53 1.442(5)
C50 C51 1.419(5)
C50 H50 0.9500
C51 C52 1.345(5)
C51 H51 0.9500
C52 C60 1.433(5)
C54 C56 1.517(5)
C54 C55 1.522(5)
C54 C57 1.557(5)
C55 H55A 0.9800
C55 H55B 0.9800
C55 H55C 0.9800
C56 H56A 0.9800
C56 H56B 0.9800
C56 H56C 0.9800
C57 C58 1.510(5)
C57 C59 1.521(5)
C58 H58A 0.9800
C58 H58B 0.9800
C58 H58C 0.9800
C59 H59A 0.9800
C59 H59B 0.9800
C59 H59C 0.9800
C61 C62 1.516(5)
C61 C63 1.529(5)
C61 C64 1.548(5)
C62 H62A 0.9800
C62 H62B 0.9800
C62 H62C 0.9800
C63 H63A 0.9800
C63 H63B 0.9800
C63 H63C 0.9800
C64 C66 1.511(5)
C64 C65 1.523(5)
C65 H65A 0.9800
C65 H65B 0.9800
C65 H65C 0.9800
C66 H66A 0.9800
C66 H66B 0.9800
C66 H66C 0.9800

loop_
_geom_hbond_atom_site_label_D
_geom_hbond_atom_site_label_H
_geom_hbond_atom_site_label_A
_geom_hbond_distance_DH
_geom_hbond_distance_HA
_geom_hbond_distance_DA
_geom_hbond_angle_DHA
_geom_hbond_site_symmetry_A
C65 H65A O8 0.98 2.58 3.445(4) 147.6 1_455
C63 H63B F19 0.98 2.59 3.317(5) 130.8 2_665
C63 H63A F36 0.98 2.54 3.155(4) 120.9 .
C62 H62C O7 0.98 2.64 3.409(4) 135.3 1_455
C58 H58C F25 0.98 2.58 3.271(5) 127.6 2_676
C56 H56C O9 0.98 2.60 3.362(5) 134.2 2_766
C55 H55A O10 0.98 2.48 3.412(5) 158.5 1_455
C50 H50 O20 0.95 2.45 3.194(4) 135.3 2_666
C32 H32B F29 0.98 2.36 3.312(4) 163.3 .
C29 H29C F34 0.98 2.56 3.463(5) 153.9 .
C26 H26B F3' 0.98 2.62 3.565(9) 161.2 2_755
C26 H26A O19 0.98 2.50 3.453(5) 162.9 1_655
C22 H22A F15 0.98 2.58 3.556(5) 173.4 .
C17 H17 F33 0.95 2.46 3.377(4) 162.1 2_766
C65 H65A O8 0.98 2.58 3.445(4) 147.6 1_455
C63 H63B F19 0.98 2.59 3.317(5) 130.8 2_665
C63 H63A F36 0.98 2.54 3.155(4) 120.9 .
C62 H62C O7 0.98 2.64 3.409(4) 135.3 1_455
C58 H58C F25 0.98 2.58 3.271(5) 127.6 2_676
C56 H56C O9 0.98 2.60 3.362(5) 134.2 2_766
C55 H55A O10 0.98 2.48 3.412(5) 158.5 1_455
C50 H50 O20 0.95 2.45 3.194(4) 135.3 2_666
C32 H32B F29 0.98 2.36 3.312(4) 163.3 .
C29 H29C F34 0.98 2.56 3.463(5) 153.9 .
C26 H26B F3' 0.98 2.62 3.565(9) 161.2 2_755
C26 H26A O19 0.98 2.50 3.453(5) 162.9 1_655
C22 H22A F15 0.98 2.58 3.556(5) 173.4 .
C17 H17 F33 0.95 2.46 3.377(4) 162.1 2_766
C65 H65A O8 0.98 2.58 3.445(4) 147.6 1_455
C63 H63B F19 0.98 2.59 3.317(5) 130.8 2_665
C63 H63A F36 0.98 2.54 3.155(4) 120.9 .
C62 H62C O7 0.98 2.64 3.409(4) 135.3 1_455
C58 H58C F25 0.98 2.58 3.271(5) 127.6 2_676
C56 H56C O9 0.98 2.60 3.362(5) 134.2 2_766
C55 H55A O10 0.98 2.48 3.412(5) 158.5 1_455
C50 H50 O20 0.95 2.45 3.194(4) 135.3 2_666
C32 H32B F29 0.98 2.36 3.312(4) 163.3 .
C29 H29C F34 0.98 2.56 3.463(5) 153.9 .
C26 H26B F3' 0.98 2.62 3.565(9) 161.2 2_755
C26 H26A O19 0.98 2.50 3.453(5) 162.9 1_655
C22 H22A F15 0.98 2.58 3.556(5) 173.4 .
C17 H17 F33 0.95 2.46 3.377(4) 162.1 2_766
C17 H17 F33 0.95 2.46 3.377(4) 162.1 2_766
C22 H22A F15 0.98 2.58 3.556(5) 173.4 .
C26 H26A O19 0.98 2.50 3.453(5) 162.9 1_655
C26 H26B F3' 0.98 2.62 3.565(9) 161.2 2_755
C29 H29C F34 0.98 2.56 3.463(5) 153.9 .
C32 H32B F29 0.98 2.36 3.312(4) 163.3 .
C50 H50 O20 0.95 2.45 3.194(4) 135.3 2_666
C55 H55A O10 0.98 2.48 3.412(5) 158.5 1_455
C56 H56C O9 0.98 2.60 3.362(5) 134.2 2_766
C58 H58C F25 0.98 2.58 3.271(5) 127.6 2_676
C62 H62C O4' 0.98 2.73 3.63(3) 152.9 1_455
C62 H62C O7 0.98 2.64 3.409(4) 135.3 1_455
C63 H63A F36 0.98 2.54 3.155(4) 120.9 .
C63 H63B F19 0.98 2.59 3.317(5) 130.8 2_665
C65 H65A O8 0.98 2.58 3.445(4) 147.6 1_455
C17 H17 F33 0.95 2.46 3.377(4) 162.1 2_766
C22 H22A F15 0.98 2.58 3.556(5) 173.4 .
C26 H26A O19 0.98 2.50 3.453(5) 162.9 1_655
C26 H26B F3' 0.98 2.62 3.565(9) 161.2 2_755
C29 H29C F34 0.98 2.56 3.463(5) 153.9 .
C32 H32B F29 0.98 2.36 3.312(4) 163.3 .
C50 H50 O20 0.95 2.45 3.194(4) 135.3 2_666
C55 H55A O10 0.98 2.48 3.412(5) 158.5 1_455
C56 H56C O9 0.98 2.60 3.362(5) 134.2 2_766
C58 H58C F25 0.98 2.58 3.271(5) 127.6 2_676
C62 H62C O4' 0.98 2.73 3.63(3) 152.9 1_455
C62 H62C O7 0.98 2.64 3.409(4) 135.3 1_455
C63 H63A F36 0.98 2.54 3.155(4) 120.9 .
C63 H63B F19 0.98 2.59 3.317(5) 130.8 2_665
C65 H65A O8 0.98 2.58 3.445(4) 147.6 1_455
C17 H17 F33 0.95 2.46 3.377(4) 162.1 2_766
C22 H22A F15 0.98 2.58 3.556(5) 173.4 .
C26 H26A O19 0.98 2.50 3.453(5) 162.9 1_655
C26 H26B F3' 0.98 2.62 3.565(9) 161.2 2_755
C29 H29C F34 0.98 2.56 3.463(5) 153.9 .
C32 H32B F29 0.98 2.36 3.312(4) 163.3 .
C50 H50 O20 0.95 2.45 3.194(4) 135.3 2_666
C55 H55A O10 0.98 2.48 3.412(5) 158.5 1_455
C56 H56C O9 0.98 2.60 3.362(5) 134.2 2_766
C58 H58C F25 0.98 2.58 3.271(5) 127.6 2_676
C62 H62C O7 0.98 2.64 3.409(4) 135.3 1_455
C63 H63A F36 0.98 2.54 3.155(4) 120.9 .
C63 H63B F19 0.98 2.59 3.317(5) 130.8 2_665
C65 H65A O8 0.98 2.58 3.445(4) 147.6 1_455
C17 H17 F33 0.95 2.46 3.377(4) 162.1 2_766
C22 H22A F15 0.98 2.58 3.556(5) 173.4 .
C26 H26A O19 0.98 2.50 3.453(5) 162.9 1_655
C26 H26B F3' 0.98 2.62 3.565(9) 161.2 2_755
C29 H29C F34 0.98 2.56 3.463(5) 153.9 .
C32 H32B F29 0.98 2.36 3.312(4) 163.3 .
C50 H50 O20 0.95 2.45 3.194(4) 135.3 2_666
C55 H55A O10 0.98 2.48 3.412(5) 158.5 1_455
C56 H56C O9 0.98 2.60 3.362(5) 134.2 2_766
C58 H58C F25 0.98 2.58 3.271(5) 127.6 2_676
C62 H62C O7 0.98 2.64 3.409(4) 135.3 1_455
C63 H63A F36 0.98 2.54 3.155(4) 120.9 .
C63 H63B F19 0.98 2.59 3.317(5) 130.8 2_665
C65 H65A O8 0.98 2.58 3.445(4) 147.6 1_455

loop_
_geom_torsion_atom_site_label_1
_geom_torsion_atom_site_label_2
_geom_torsion_atom_site_label_3
_geom_torsion_atom_site_label_4
_geom_torsion
O8 La1 O1 C2 -8(10)
O3 La1 O1 C2 47(7)
O5 La1 O1 C2 -168(7)
O1' La1 O1 C2 -177(100)
O3' La1 O1 C2 44(7)
O4 La1 O1 C2 116(8)
O7 La1 O1 C2 -95(7)
O2' La1 O1 C2 120(8)
O4' La1 O1 C2 -24(6)
O2 La1 O1 C2 -26(6)
O6 La1 O1 C2 146(4)
O1 La1 O2 C4 25(3)
O8 La1 O2 C4 -146.3(13)
O3 La1 O2 C4 -61(2)
O5 La1 O2 C4 78.1(14)
O1' La1 O2 C4 26(5)
O3' La1 O2 C4 -62(4)
O4 La1 O2 C4 -21.4(12)
O7 La1 O2 C4 115.6(13)
O2' La1 O2 C4 -16(2)
O4' La1 O2 C4 -138(11)
O6 La1 O2 C4 -141.6(8)
O1 La1 O3 C7 39(4)
O8 La1 O3 C7 -166(4)
O5 La1 O3 C7 -22(6)
O1' La1 O3 C7 38(4)
O3' La1 O3 C7 136(100)
O4 La1 O3 C7 -36(3)
O7 La1 O3 C7 104(2)
O2' La1 O3 C7 -34(3)
O4' La1 O3 C7 115(5)
O2 La1 O3 C7 109(5)
O6 La1 O3 C7 -95(4)
O1 La1 O4 C9 -55(3)
O8 La1 O4 C9 94.9(12)
O3 La1 O4 C9 30(2)
O5 La1 O4 C9 -139.9(12)
O1' La1 O4 C9 -56(5)
O3' La1 O4 C9 30(4)
O7 La1 O4 C9 -107.7(11)
O2' La1 O4 C9 -110(13)
O4' La1 O4 C9 -4(2)
O2 La1 O4 C9 -10.0(11)
O6 La1 O4 C9 147.6(12)
La1 O1 C2 C3 21(10)
La1 O1 C2 C1 -163(4)
F1 C1 C2 O1 50(5)
F2 C1 C2 O1 -70(5)
F3 C1 C2 O1 171(5)
F1 C1 C2 C3 -133.4(6)
F2 C1 C2 C3 105.8(8)
F3 C1 C2 C3 -12.5(9)
O1 C2 C3 C4 1(6)
C1 C2 C3 C4 -174.7(6)
La1 O2 C4 C3 -20.8(19)
La1 O2 C4 C5 164.9(8)
C2 C3 C4 O2 0.4(14)
C2 C3 C4 C5 174.7(6)
O2 C4 C5 F6 -40.7(11)
C3 C4 C5 F6 144.4(7)
O2 C4 C5 F5 -162.6(10)
C3 C4 C5 F5 22.4(9)
O2 C4 C5 F4 77.4(11)
C3 C4 C5 F4 -97.5(7)
La1 O3 C7 C8 30(7)
La1 O3 C7 C6 -151.6(16)
F7 C6 C7 O3 38(5)
F8 C6 C7 O3 157(5)
F9 C6 C7 O3 -82(5)
F7 C6 C7 C8 -143.8(6)
F8 C6 C7 C8 -25.4(8)
F9 C6 C7 C8 95.7(7)
O3 C7 C8 C9 3(5)
C6 C7 C8 C9 -174.7(6)
La1 O4 C9 C8 -18.5(17)
La1 O4 C9 C10 160.7(7)
C7 C8 C9 O4 -8.8(13)
C7 C8 C9 C10 172.0(5)
O4 C9 C10 F12 62.2(10)
C8 C9 C10 F12 -118.5(6)
O4 C9 C10 F11 -54.9(10)
C8 C9 C10 F11 124.4(6)
O4 C9 C10 F10 -176.0(9)
C8 C9 C10 F10 3.3(8)
O1 La1 O1' C2' -88(100)
O8 La1 O1' C2' -100(6)
O3 La1 O1' C2' -44(12)
O5 La1 O1' C2' 101(12)
O3' La1 O1' C2' -47(12)
O4 La1 O1' C2' 25(11)
O7 La1 O1' C2' 174(13)
O2' La1 O1' C2' 28(11)
O4' La1 O1' C2' -115(14)
O2 La1 O1' C2' -116(14)
O6 La1 O1' C2' 57(17)
O1 La1 O2' C4' -19(3)
O8 La1 O2' C4' 130(2)
O3 La1 O2' C4' 65(3)
O5 La1 O2' C4' -107(2)
O1' La1 O2' C4' -21(5)
O3' La1 O2' C4' 65(4)
O4 La1 O2' C4' 104(13)
O7 La1 O2' C4' -74(3)
O4' La1 O2' C4' 27(2)
O2 La1 O2' C4' 21(3)
O6 La1 O2' C4' -180(3)
O1 La1 O3' C7' -33(8)
O8 La1 O3' C7' 122(8)
O3 La1 O3' C7' -116(100)
O5 La1 O3' C7' -92(4)
O1' La1 O3' C7' -34(8)
O4 La1 O3' C7' -108(9)
O7 La1 O3' C7' 34(11)
O2' La1 O3' C7' -105(9)
O4' La1 O3' C7' 43(6)
O2 La1 O3' C7' 37(6)
O6 La1 O3' C7' -168(7)
O1 La1 O4' C9' 47(3)
O8 La1 O4' C9' -124(2)
O3 La1 O4' C9' -37(3)
O5 La1 O4' C9' 103(2)
O1' La1 O4' C9' 48(5)
O3' La1 O4' C9' -38(4)
O4 La1 O4' C9' -3(3)
O7 La1 O4' C9' 136(2)
O2' La1 O4' C9' 2(2)
O2 La1 O4' C9' 64(9)
O6 La1 O4' C9' -119.1(18)
La1 O1' C2' C3' -26(18)
La1 O1' C2' C1' 158(7)
F1' C1' C2' O1' -157(10)
F2' C1' C2' O1' 82(10)
F3' C1' C2' O1' -37(10)
F1' C1' C2' C3' 26.6(15)
F2' C1' C2' C3' -93.7(12)
F3' C1' C2' C3' 146.5(10)
O1' C2' C3' C4' 2(12)
C1' C2' C3' C4' 178.0(11)
La1 O2' C4' C3' 14(3)
La1 O2' C4' C5' -173.0(15)
C2' C3' C4' O2' 4(3)
C2' C3' C4' C5' -169.6(11)
O2' C4' C5' F4' -112.7(17)
C3' C4' C5' F4' 61.5(15)
O2' C4' C5' F5' 129.8(17)
C3' C4' C5' F5' -55.9(15)
O2' C4' C5' F6' 8(2)
C3' C4' C5' F6' -177.3(11)
La1 O3' C7' C8' -36(13)
La1 O3' C7' C6' 148(3)
F7' C6' C7' O3' -45(9)
F8' C6' C7' O3' -169(9)
F9' C6' C7' O3' 73(9)
F7' C6' C7' C8' 138.7(11)
F8' C6' C7' C8' 14.3(15)
F9' C6' C7' C8' -103.7(12)
O3' C7' C8' C9' -1(11)
C6' C7' C8' C9' 175.0(11)
La1 O4' C9' C8' 28(3)
La1 O4' C9' C10' -151.6(15)
C7' C8' C9' O4' 4(2)
C7' C8' C9' C10' -176.5(10)
O4' C9' C10' F10' 46.6(18)
C8' C9' C10' F10' -133.1(10)
O4' C9' C10' F11' 168.4(16)
C8' C9' C10' F11' -11.2(14)
O4' C9' C10' F12' -69.3(18)
C8' C9' C10' F12' 111.1(11)
O1 La1 O5 C12 -112.3(14)
O8 La1 O5 C12 80.7(3)
O3 La1 O5 C12 -52(2)
O1' La1 O5 C12 -112(3)
O3' La1 O5 C12 -54(5)
O4 La1 O5 C12 -38.3(4)
O7 La1 O5 C12 162.6(3)
O2' La1 O5 C12 -40.5(7)
O4' La1 O5 C12 -165.4(7)
O2 La1 O5 C12 -161.1(4)
O6 La1 O5 C12 35.3(3)
O1 La1 O6 C14 25(3)
O8 La1 O6 C14 -168.4(3)
O3 La1 O6 C14 113.4(16)
O5 La1 O6 C14 -24.1(3)
O1' La1 O6 C14 23(6)
O3' La1 O6 C14 116(3)
O4 La1 O6 C14 55.9(4)
O7 La1 O6 C14 -81.1(3)
O2' La1 O6 C14 51.6(7)
O4' La1 O6 C14 -173.9(12)
O2 La1 O6 C14 -173.2(8)
O1 La1 O7 N1 -99.5(16)
O8 La1 O7 N1 111.8(2)
O3 La1 O7 N1 -163(3)
O5 La1 O7 N1 -16.9(2)
O1' La1 O7 N1 -98(3)
O3' La1 O7 N1 -165(5)
O4 La1 O7 N1 -49.3(6)
O2' La1 O7 N1 -49.1(9)
O4' La1 O7 N1 -173.6(6)
O2 La1 O7 N1 -168.5(3)
O6 La1 O7 N1 37.8(3)
O1 La1 O8 N3 170(4)
O3 La1 O8 N3 115.9(7)
O5 La1 O8 N3 -35.1(3)
O1' La1 O8 N3 171(7)
O3' La1 O8 N3 118.2(14)
O4 La1 O8 N3 59.3(5)
O7 La1 O8 N3 -106.5(3)
O2' La1 O8 N3 57.1(8)
O4' La1 O8 N3 -174.3(7)
O2 La1 O8 N3 -173.6(4)
O6 La1 O8 N3 8.4(3)
O17 La2 O11 N7 106.8(3)
O16 La2 O11 N7 177.4(2)
O15 La2 O11 N7 54.3(3)
O12 La2 O11 N7 -108.9(3)
O14 La2 O11 N7 -39.1(3)
O13 La2 O11 N7 9.7(3)
O18 La2 O11 N7 178.0(3)
O17 La2 O12 N5 -175.9(2)
O16 La2 O12 N5 -99.0(3)
O15 La2 O12 N5 -51.2(3)
O11 La2 O12 N5 111.8(3)
O14 La2 O12 N5 -11.6(2)
O13 La2 O12 N5 40.8(3)
O18 La2 O12 N5 -176.2(3)
O17 La2 O13 C35 125.9(3)
O16 La2 O13 C35 31.8(4)
O15 La2 O13 C35 54.9(3)
O12 La2 O13 C35 -75.0(3)
O11 La2 O13 C35 -157.9(3)
O14 La2 O13 C35 -21.1(3)
O18 La2 O13 C35 -177.0(3)
O17 La2 O14 C37 -40.8(4)
O16 La2 O14 C37 -124.2(3)
O15 La2 O14 C37 -54.8(3)
O12 La2 O14 C37 154.8(3)
O11 La2 O14 C37 74.0(3)
O13 La2 O14 C37 23.6(3)
O18 La2 O14 C37 179.9(3)
O17 La2 O15 C40 94.2(3)
O16 La2 O15 C40 -3.5(3)
O12 La2 O15 C40 -54.8(4)
O11 La2 O15 C40 148.5(3)
O14 La2 O15 C40 -94.6(3)
O13 La2 O15 C40 -167.2(3)
O18 La2 O15 C40 48.0(4)
O17 La2 O16 C42 -66.8(3)
O15 La2 O16 C42 4.4(3)
O12 La2 O16 C42 148.8(3)
O11 La2 O16 C42 -134.0(3)
O14 La2 O16 C42 76.4(3)
O13 La2 O16 C42 28.2(4)
O18 La2 O16 C42 -134.6(3)
O16 La2 O17 C45 -80.0(3)
O15 La2 O17 C45 -147.5(4)
O12 La2 O17 C45 -6.6(4)
O11 La2 O17 C45 70.4(3)
O14 La2 O17 C45 -161.4(3)
O13 La2 O17 C45 141.5(3)
O18 La2 O17 C45 -6.2(3)
O17 La2 O18 C47 2.3(3)
O16 La2 O18 C47 98.9(3)
O15 La2 O18 C47 49.9(3)
O12 La2 O18 C47 -177.9(3)
O11 La2 O18 C47 -80.7(3)
O14 La2 O18 C47 157.4(3)
O13 La2 O18 C47 -61.8(3)
La1 O7 N1 C20 -50.8(4)
La1 O7 N1 C21 119.9(3)
La1 O8 N3 C27 55.3(4)
La1 O8 N3 C28 -131.0(3)
La2 O11 N7 C60 55.7(4)
La2 O11 N7 C64 -131.1(3)
La2 O12 N5 C53 -54.8(4)
La2 O12 N5 C57 117.4(3)
La1 O5 C12 C13 -36.2(5)
La1 O5 C12 C11 145.2(3)
F15 C11 C12 O5 66.3(4)
F14 C11 C12 O5 -52.4(5)
F13 C11 C12 O5 -173.3(4)
F15 C11 C12 C13 -112.5(4)
F14 C11 C12 C13 128.8(4)
F13 C11 C12 C13 7.9(6)
O5 C12 C13 C14 5.0(6)
C11 C12 C13 C14 -176.4(4)
La1 O6 C14 C13 12.2(5)
La1 O6 C14 C15 -167.8(2)
C12 C13 C14 O6 6.7(6)
C12 C13 C14 C15 -173.3(3)
O6 C14 C15 F18 64.7(4)
C13 C14 C15 F18 -115.3(4)
O6 C14 C15 F17 -54.1(4)
C13 C14 C15 F17 125.8(3)
O6 C14 C15 F16 -174.5(3)
C13 C14 C15 F16 5.5(5)
C19 O21 C16 C17 0.2(4)
C19 O21 C16 C20 -176.8(3)
O21 C16 C17 C18 -0.1(4)
C20 C16 C17 C18 176.4(3)
C16 C17 C18 C19 -0.1(4)
C17 C18 C19 O21 0.2(4)
C17 C18 C19 C27 174.7(4)
C16 O21 C19 C18 -0.2(4)
C16 O21 C19 C27 -175.7(3)
O7 N1 C20 N2 174.5(3)
C21 N1 C20 N2 3.2(4)
O7 N1 C20 C16 -7.3(5)
C21 N1 C20 C16 -178.6(3)
O9 N2 C20 N1 -178.3(3)
C24 N2 C20 N1 11.2(4)
O9 N2 C20 C16 3.4(5)
C24 N2 C20 C16 -167.1(3)
C17 C16 C20 N1 179.7(4)
O21 C16 C20 N1 -4.0(5)
C17 C16 C20 N2 -2.3(6)
O21 C16 C20 N2 174.0(3)
O7 N1 C21 C23 52.1(4)
C20 N1 C21 C23 -136.1(3)
O7 N1 C21 C22 -66.9(4)
C20 N1 C21 C22 104.8(3)
O7 N1 C21 C24 173.2(3)
C20 N1 C21 C24 -15.1(4)
O9 N2 C24 C25 47.8(4)
C20 N2 C24 C25 -141.5(3)
O9 N2 C24 C26 -70.8(4)
C20 N2 C24 C26 99.9(3)
O9 N2 C24 C21 169.6(3)
C20 N2 C24 C21 -19.7(4)
N1 C21 C24 N2 19.3(3)
C23 C21 C24 N2 136.3(3)
C22 C21 C24 N2 -94.6(3)
N1 C21 C24 C25 137.1(3)
C23 C21 C24 C25 -105.9(4)
C22 C21 C24 C25 23.2(4)
N1 C21 C24 C26 -94.0(3)
C23 C21 C24 C26 23.0(4)
C22 C21 C24 C26 152.1(3)
O8 N3 C27 N4 177.8(3)
C28 N3 C27 N4 3.7(4)
O8 N3 C27 C19 -6.1(5)
C28 N3 C27 C19 179.8(3)
O10 N4 C27 N3 -178.4(3)
C31 N4 C27 N3 12.2(4)
O10 N4 C27 C19 5.3(5)
C31 N4 C27 C19 -164.2(3)
C18 C19 C27 N3 -162.2(4)
O21 C19 C27 N3 12.0(5)
C18 C19 C27 N4 13.4(6)
O21 C19 C27 N4 -172.4(3)
O8 N3 C28 C29 47.2(4)
C27 N3 C28 C29 -138.4(3)
O8 N3 C28 C30 -71.8(4)
C27 N3 C28 C30 102.6(3)
O8 N3 C28 C31 169.0(3)
C27 N3 C28 C31 -16.6(4)
O10 N4 C31 C33 47.3(4)
C27 N4 C31 C33 -143.1(3)
O10 N4 C31 C32 -72.4(4)
C27 N4 C31 C32 97.2(3)
O10 N4 C31 C28 168.8(3)
C27 N4 C31 C28 -21.6(3)
N3 C28 C31 N4 21.0(3)
C29 C28 C31 N4 138.0(3)
C30 C28 C31 N4 -92.9(3)
N3 C28 C31 C33 138.6(3)
C29 C28 C31 C33 -104.4(4)
C30 C28 C31 C33 24.7(4)
N3 C28 C31 C32 -91.6(3)
C29 C28 C31 C32 25.3(4)
C30 C28 C31 C32 154.4(3)
La2 O13 C35 C36 14.2(6)
La2 O13 C35 C34 -168.9(2)
F34 C34 C35 O13 174.6(3)
F35 C34 C35 O13 53.3(4)
F36 C34 C35 O13 -64.6(4)
F34 C34 C35 C36 -8.1(5)
F35 C34 C35 C36 -129.4(3)
F36 C34 C35 C36 112.7(4)
O13 C35 C36 C37 4.7(6)
C34 C35 C36 C37 -172.1(3)
La2 O14 C37 C36 -19.7(6)
La2 O14 C37 C38 162.4(2)
C35 C36 C37 O14 -1.9(6)
C35 C36 C37 C38 175.9(3)
O14 C37 C38 F32 -56.0(4)
C36 C37 C38 F32 125.8(4)
O14 C37 C38 F33 62.4(4)
C36 C37 C38 F33 -115.8(4)
O14 C37 C38 F31 -177.3(3)
C36 C37 C38 F31 4.5(5)
La2 O15 C40 C41 1.4(6)
La2 O15 C40 C39 179.4(2)
F30 C39 C40 O15 54.0(4)
F28 C39 C40 O15 175.9(3)
F29 C39 C40 O15 -64.4(4)
F30 C39 C40 C41 -127.8(3)
F28 C39 C40 C41 -5.9(5)
F29 C39 C40 C41 113.8(4)
O15 C40 C41 C42 2.2(6)
C39 C40 C41 C42 -175.6(3)
La2 O16 C42 C41 -3.4(6)
La2 O16 C42 C43 -179.1(2)
C40 C41 C42 O16 -1.3(6)
C40 C41 C42 C43 174.4(3)
O16 C42 C43 F27 97.3(4)
C41 C42 C43 F27 -78.9(4)
O16 C42 C43 F25 -22.4(5)
C41 C42 C43 F25 161.4(4)
O16 C42 C43 F26 -142.8(3)
C41 C42 C43 F26 40.9(5)
La2 O17 C45 C46 5.5(6)
La2 O17 C45 C44 -175.3(2)
F21 C44 C45 O17 -57.5(5)
F20 C44 C45 O17 -179.1(4)
F19 C44 C45 O17 60.3(5)
F21 C44 C45 C46 121.8(4)
F20 C44 C45 C46 0.1(6)
F19 C44 C45 C46 -120.5(4)
O17 C45 C46 C47 2.3(6)
C44 C45 C46 C47 -176.8(3)
La2 O18 C47 C46 2.4(6)
La2 O18 C47 C48 -176.4(2)
C45 C46 C47 O18 -6.1(6)
C45 C46 C47 C48 172.7(4)
O18 C47 C48 F23 117.5(4)
C46 C47 C48 F23 -61.4(5)
O18 C47 C48 F24 -3.4(5)
C46 C47 C48 F24 177.7(3)
O18 C47 C48 F22 -122.4(4)
C46 C47 C48 F22 58.7(4)
C52 O22 C49 C50 0.4(4)
C52 O22 C49 C53 -178.6(3)
O22 C49 C50 C51 -0.4(4)
C53 C49 C50 C51 178.4(3)
C49 C50 C51 C52 0.3(4)
C50 C51 C52 O22 -0.1(4)
C50 C51 C52 C60 178.1(4)
C49 O22 C52 C51 -0.2(4)
C49 O22 C52 C60 -178.7(3)
O12 N5 C53 N6 178.5(3)
C57 N5 C53 N6 5.8(4)
O12 N5 C53 C49 -2.2(5)
C57 N5 C53 C49 -175.0(3)
O20 N6 C53 N5 -178.8(3)
C54 N6 C53 N5 8.0(4)
O20 N6 C53 C49 1.9(5)
C54 N6 C53 C49 -171.3(3)
C50 C49 C53 N5 172.2(4)
O22 C49 C53 N5 -9.1(5)
C50 C49 C53 N6 -8.7(6)
O22 C49 C53 N6 170.0(3)
O20 N6 C54 C56 47.6(4)
C53 N6 C54 C56 -139.0(3)
O20 N6 C54 C55 -70.6(4)
C53 N6 C54 C55 102.8(3)
O20 N6 C54 C57 169.4(3)
C53 N6 C54 C57 -17.2(4)
O12 N5 C57 C58 49.6(4)
C53 N5 C57 C58 -137.3(3)
O12 N5 C57 C59 -69.1(4)
C53 N5 C57 C59 104.0(3)
O12 N5 C57 C54 171.0(3)
C53 N5 C57 C54 -15.9(4)
N6 C54 C57 N5 18.2(3)
C56 C54 C57 N5 136.2(3)
C55 C54 C57 N5 -95.0(3)
N6 C54 C57 C58 134.8(3)
C56 C54 C57 C58 -107.3(4)
C55 C54 C57 C58 21.5(4)
N6 C54 C57 C59 -95.9(3)
C56 C54 C57 C59 22.0(4)
C55 C54 C57 C59 150.9(3)
O11 N7 C60 N8 178.3(3)
C64 N7 C60 N8 4.6(4)
O11 N7 C60 C52 -3.4(5)
C64 N7 C60 C52 -177.1(3)
O19 N8 C60 N7 -178.4(3)
C61 N8 C60 N7 9.8(4)
O19 N8 C60 C52 3.2(5)
C61 N8 C60 C52 -168.6(3)
C51 C52 C60 N7 -165.5(4)
O22 C52 C60 N7 12.6(5)
C51 C52 C60 N8 12.5(6)
O22 C52 C60 N8 -169.4(3)
O19 N8 C61 C62 47.3(4)
C60 N8 C61 C62 -140.8(3)
O19 N8 C61 C63 -71.8(4)
C60 N8 C61 C63 100.2(3)
O19 N8 C61 C64 169.1(3)
C60 N8 C61 C64 -18.9(3)
O11 N7 C64 C66 48.2(4)
C60 N7 C64 C66 -137.7(3)
O11 N7 C64 C65 -71.0(4)
C60 N7 C64 C65 103.1(3)
O11 N7 C64 C61 170.0(3)
C60 N7 C64 C61 -15.9(4)
N8 C61 C64 N7 19.2(3)
C62 C61 C64 N7 138.0(3)
C63 C61 C64 N7 -94.2(3)
N8 C61 C64 C66 136.1(3)
C62 C61 C64 C66 -105.0(4)
C63 C61 C64 C66 22.8(4)
N8 C61 C64 C65 -94.1(3)
C62 C61 C64 C65 24.7(4)
C63 C61 C64 C65 152.5(3)
